data_7052606
loop_
_publ_author_name
'Li, Xian-Mei'
'Fan, Fan'
'Lu, Jing-Song'
'Xue, Sai-Feng'
'Zhang, Yun-Qian'
'Zhu, Qian-Jiang'
'Tao, Zhu'
'Lawrance, Geofferey A.'
'Wei, Gang'

_publ_section_title
;
 Host--guest complexes of cucurbit[8]uril with some pentaerythritol
 derivative guests
;
_journal_issue 5
_journal_name_full 'New Journal of Chemistry'
_journal_page_first 1088
_journal_paper_doi 10.1039/c0nj00752h
_journal_volume 35
_journal_year 2011
_chemical_absolute_configuration unk
_chemical_formula_sum 'C66 H104 Br2 N34 O34'
_chemical_formula_weight 2077.67
_chemical_name_systematic
;
?
;
_space_group_IT_number 4
_symmetry_cell_setting monoclinic
_symmetry_space_group_name_Hall 'P 2yb'
_symmetry_space_group_name_H-M 'P 1 21 1'
_atom_sites_solution_hydrogens geom
_atom_sites_solution_primary direct
_atom_sites_solution_secondary difmap
_audit_creation_method SHELXL-97
_cell_angle_alpha 90.00
_cell_angle_beta 90.915(3)
_cell_angle_gamma 90.00
_cell_formula_units_Z 4
_cell_length_a 18.139(5)
_cell_length_b 21.311(5)
_cell_length_c 22.340(6)
_cell_measurement_temperature 223(2)
_cell_volume 8635(4)
_computing_structure_refinement 'SHELXL-97 (Sheldrick, 1997)'
_computing_structure_solution 'SHELXS-97 (Sheldrick, 1990)'
_diffrn_ambient_temperature 223(2)
_diffrn_measured_fraction_theta_full 0.981
_diffrn_measured_fraction_theta_max 0.981
_diffrn_radiation_monochromator graphite
_diffrn_radiation_source 'fine-focus sealed tube'
_diffrn_radiation_type MoK\a
_diffrn_radiation_wavelength 0.71073
_diffrn_reflns_av_R_equivalents 0.0401
_diffrn_reflns_av_sigmaI/netI 0.0791
_diffrn_reflns_limit_h_max 19
_diffrn_reflns_limit_h_min -21
_diffrn_reflns_limit_k_max 25
_diffrn_reflns_limit_k_min -24
_diffrn_reflns_limit_l_max 26
_diffrn_reflns_limit_l_min -26
_diffrn_reflns_number 57993
_diffrn_reflns_theta_full 25.10
_diffrn_reflns_theta_max 25.10
_diffrn_reflns_theta_min 0.91
_exptl_absorpt_coefficient_mu 1.047
_exptl_absorpt_correction_T_max 0.8536
_exptl_absorpt_correction_T_min 0.8065
_exptl_absorpt_correction_type multi-scan
_exptl_crystal_density_diffrn 1.601
_exptl_crystal_density_method 'not measured'
_exptl_crystal_F_000 4336
_exptl_crystal_size_max 0.22
_exptl_crystal_size_mid 0.18
_exptl_crystal_size_min 0.16
_refine_diff_density_max 0.937
_refine_diff_density_min -0.778
_refine_diff_density_rms 0.077
_refine_ls_abs_structure_details 'Flack H D (1983), Acta Cryst. A39, 876-881'
_refine_ls_abs_structure_Flack 0.034(2)
_refine_ls_extinction_method none
_refine_ls_goodness_of_fit_ref 1.055
_refine_ls_hydrogen_treatment constr
_refine_ls_matrix_type full
_refine_ls_number_parameters 2190
_refine_ls_number_reflns 27095
_refine_ls_number_restraints 3
_refine_ls_restrained_S_all 1.056
_refine_ls_R_factor_all 0.0770
_refine_ls_R_factor_gt 0.0599
_refine_ls_shift/su_max 0.001
_refine_ls_shift/su_mean 0.000
_refine_ls_structure_factor_coef Fsqd
_refine_ls_weighting_details 'calc w=1/[\s^2^(Fo^2^)+(0.0973P)^2^+0.6803P] where P=(Fo^2^+2Fc^2^)/3'
_refine_ls_weighting_scheme calc
_refine_ls_wR_factor_gt 0.1571
_refine_ls_wR_factor_ref 0.1666
_reflns_number_gt 21101
_reflns_number_total 27095
_reflns_threshold_expression >2sigma(I)
_cod_data_source_file c0nj00752h.txt
_cod_data_source_block complex1
_cod_original_sg_symbol_H-M 'P 21'
_cod_database_code 7052606

loop_
_symmetry_equiv_pos_as_xyz
'x, y, z'
'-x, y+1/2, -z'

loop_
_atom_site_label
_atom_site_type_symbol
_atom_site_fract_x
_atom_site_fract_y
_atom_site_fract_z
_atom_site_U_iso_or_equiv
_atom_site_adp_type
_atom_site_occupancy
_atom_site_symmetry_multiplicity
_atom_site_calc_flag
_atom_site_refinement_flags
_atom_site_disorder_assembly
_atom_site_disorder_group
Br1 Br 1.37734(4) 0.78076(4) 0.48129(3) 0.0569(2) Uani 1 1 d . . .
Br2 Br 0.95408(5) 0.42482(4) 1.01969(3) 0.0659(3) Uani 1 1 d . . .
Br3 Br 0.50351(6) 0.57078(6) 0.49488(5) 0.0358(3) Uani 0.50 1 d P A 1
Br3' Br 0.52647(13) 0.61573(13) 0.62975(13) 0.1084(8) Uani 0.50 1 d P B 2
Br4A Br 0.99541(10) 0.67640(9) 0.04833(10) 0.0624(7) Uani 0.425(3) 1 d P C 1
Br4B Br 1.0208(9) 0.7094(8) 0.0101(10) 0.0624(7) Uani 0.0471(18) 1 d P D 2
Br4C Br 0.97714(6) 0.62532(6) 0.12371(6) 0.0412(5) Uani 0.495(3) 1 d P E 3
Br4D Br 0.9749(9) 0.6158(9) 0.1868(8) 0.0412(5) Uani 0.0355(15) 1 d P F 4
C97 C 0.9511(3) 0.5620(3) 0.7036(2) 0.0293(12) Uani 1 1 d . . .
C98 C 0.9622(3) 0.6134(3) 0.6575(2) 0.0351(14) Uani 1 1 d . . .
H98A H 0.9148 0.6342 0.6496 0.042 Uiso 1 1 calc R . .
H98B H 0.9961 0.6449 0.6742 0.042 Uiso 1 1 calc R . .
C99 C 0.9455(4) 0.5704(3) 0.5557(2) 0.0408(16) Uani 1 1 d . . .
H99 H 0.8942 0.5747 0.5601 0.049 Uiso 1 1 calc R . .
C100 C 0.9729(4) 0.5435(3) 0.5042(2) 0.0449(17) Uani 1 1 d . . .
H100 H 0.9411 0.5268 0.4747 0.054 Uiso 1 1 calc R . .
C101 C 1.0482(4) 0.5420(3) 0.4976(3) 0.0411(16) Uani 1 1 d . . .
H101 H 1.0677 0.5254 0.4623 0.049 Uiso 1 1 calc R . .
C102 C 1.0950(4) 0.5640(3) 0.5411(3) 0.0503(18) Uani 1 1 d . . .
H102 H 1.1463 0.5624 0.5357 0.060 Uiso 1 1 calc R . .
C103 C 1.0661(3) 0.5887(3) 0.5935(3) 0.0376(14) Uani 1 1 d . . .
H103 H 1.0977 0.6039 0.6240 0.045 Uiso 1 1 calc R . .
C104 C 0.9257(3) 0.5952(3) 0.7609(2) 0.0278(12) Uani 1 1 d . . .
H10A H 0.8818 0.6201 0.7510 0.033 Uiso 1 1 calc R . .
H10B H 0.9112 0.5631 0.7898 0.033 Uiso 1 1 calc R . .
C105 C 0.9791(3) 0.6997(3) 0.7801(2) 0.0326(13) Uani 1 1 d . . .
H105 H 0.9423 0.7164 0.7545 0.039 Uiso 1 1 calc R . .
C106 C 1.0310(3) 0.7398(3) 0.8071(3) 0.0359(14) Uani 1 1 d . . .
H106 H 1.0297 0.7832 0.7997 0.043 Uiso 1 1 calc R . .
C107 C 1.0831(4) 0.7149(3) 0.8438(3) 0.0423(16) Uani 1 1 d . . .
H107 H 1.1169 0.7414 0.8636 0.051 Uiso 1 1 calc R . .
C108 C 1.0871(4) 0.6508(3) 0.8525(3) 0.0426(15) Uani 1 1 d . . .
H108 H 1.1250 0.6334 0.8765 0.051 Uiso 1 1 calc R . .
C109 C 1.0347(3) 0.6125(3) 0.8257(2) 0.0310(13) Uani 1 1 d . . .
H109 H 1.0363 0.5689 0.8321 0.037 Uiso 1 1 calc R . .
C110 C 1.0191(3) 0.5220(3) 0.7161(2) 0.0279(12) Uani 1 1 d . . .
H11C H 1.0624 0.5491 0.7209 0.033 Uiso 1 1 calc R . .
H11D H 1.0127 0.4986 0.7534 0.033 Uiso 1 1 calc R . .
C111 C 0.9712(3) 0.4372(3) 0.6559(3) 0.0331(13) Uani 1 1 d . . .
C112 C 0.8878(3) 0.5174(3) 0.6874(3) 0.0372(14) Uani 1 1 d . . .
H11E H 0.8739 0.4940 0.7233 0.045 Uiso 1 1 calc R . .
H11F H 0.8449 0.5422 0.6743 0.045 Uiso 1 1 calc R . .
C113 C 0.9597(4) 0.3923(3) 0.7076(3) 0.0408(15) Uani 1 1 d . . .
H11G H 0.9194 0.3640 0.6978 0.061 Uiso 1 1 calc R . .
H11H H 0.9479 0.4159 0.7433 0.061 Uiso 1 1 calc R . .
H11I H 1.0044 0.3683 0.7147 0.061 Uiso 1 1 calc R . .
C114 C 0.9897(4) 0.4018(3) 0.5993(3) 0.0433(16) Uani 1 1 d . . .
H11J H 0.9512 0.3714 0.5905 0.065 Uiso 1 1 calc R . .
H11K H 1.0364 0.3802 0.6049 0.065 Uiso 1 1 calc R . .
H11L H 0.9933 0.4311 0.5662 0.065 Uiso 1 1 calc R . .
C115 C 0.5065(3) 0.6107(3) 0.1537(2) 0.0398(15) Uani 1 1 d . . .
C116 C 0.4991(4) 0.6789(3) 0.1623(3) 0.0518(18) Uani 1 1 d . . .
H11M H 0.4698 0.6958 0.1287 0.062 Uiso 1 1 calc R . .
H11N H 0.5483 0.6977 0.1602 0.062 Uiso 1 1 calc R . .
C117 C 0.3907(3) 0.6995(3) 0.2262(3) 0.0400(15) Uani 1 1 d . . .
H117 H 0.3614 0.6849 0.1941 0.048 Uiso 1 1 calc R . .
C118 C 0.3579(4) 0.7189(3) 0.2768(3) 0.0510(18) Uani 1 1 d . . .
H118 H 0.3062 0.7200 0.2791 0.061 Uiso 1 1 calc R . .
C119 C 0.4011(5) 0.7369(4) 0.3247(3) 0.061(2) Uani 1 1 d . . .
H119 H 0.3791 0.7488 0.3608 0.074 Uiso 1 1 calc R . .
C120 C 0.4748(4) 0.7375(4) 0.3199(3) 0.062(2) Uani 1 1 d . . .
H120 H 0.5043 0.7516 0.3521 0.074 Uiso 1 1 calc R . .
C121 C 0.5066(4) 0.7179(3) 0.2690(3) 0.0516(18) Uani 1 1 d . . .
H121 H 0.5583 0.7161 0.2667 0.062 Uiso 1 1 calc R . .
C122 C 0.5559(4) 0.5826(3) 0.2059(3) 0.0449(16) Uani 1 1 d . . .
H12C H 0.6046 0.6024 0.2045 0.054 Uiso 1 1 calc R . .
H12D H 0.5339 0.5942 0.2442 0.054 Uiso 1 1 calc R . .
C123 C 0.5213(4) 0.4791(3) 0.2362(3) 0.0495(17) Uani 1 1 d . . .
H123 H 0.4871 0.4982 0.2617 0.059 Uiso 1 1 calc R . .
C124 C 0.5243(4) 0.4125(3) 0.2318(3) 0.0498(18) Uani 1 1 d . . .
H124 H 0.4892 0.3873 0.2509 0.060 Uiso 1 1 calc R . .
C125 C 0.5787(4) 0.3866(4) 0.1996(3) 0.0507(17) Uani 1 1 d . . .
H125 H 0.5837 0.3427 0.1988 0.061 Uiso 1 1 calc R . .
C126 C 0.6266(4) 0.4229(4) 0.1679(3) 0.0566(19) Uani 1 1 d . . .
H126 H 0.6636 0.4044 0.1448 0.068 Uiso 1 1 calc R . .
C127 C 0.6189(3) 0.4895(4) 0.1709(4) 0.060(2) Uani 1 1 d . . .
H127 H 0.6505 0.5158 0.1493 0.072 Uiso 1 1 calc R . .
C128 C 0.5435(5) 0.6035(3) 0.0914(3) 0.059(2) Uani 1 1 d . . .
H12E H 0.5184 0.6307 0.0622 0.071 Uiso 1 1 calc R . .
H12F H 0.5951 0.6168 0.0945 0.071 Uiso 1 1 calc R . .
C129 C 0.4675(5) 0.5160(4) 0.0665(3) 0.0544(19) Uani 1 1 d . . .
C130 C 0.4302(4) 0.5774(4) 0.1489(3) 0.0521(18) Uani 1 1 d . . .
H13A H 0.4089 0.5750 0.1889 0.062 Uiso 1 1 calc R . .
H13B H 0.3970 0.6027 0.1237 0.062 Uiso 1 1 calc R . .
C131 C 0.4768(5) 0.4467(4) 0.0509(4) 0.061(2) Uani 1 1 d . . .
H13C H 0.4971 0.4430 0.0111 0.092 Uiso 1 1 calc R . .
H13D H 0.4293 0.4260 0.0518 0.092 Uiso 1 1 calc R . .
H13E H 0.5100 0.4272 0.0798 0.092 Uiso 1 1 calc R . .
C132 C 0.4218(6) 0.5468(4) 0.0211(3) 0.076(3) Uani 1 1 d . . .
H13F H 0.4454 0.5437 -0.0175 0.113 Uiso 1 1 calc R . .
H13G H 0.4158 0.5907 0.0315 0.113 Uiso 1 1 calc R . .
H13H H 0.3739 0.5267 0.0190 0.113 Uiso 1 1 calc R . .
N65 N 0.9917(3) 0.5906(2) 0.60002(19) 0.0357(12) Uani 1 1 d . . .
N66 N 0.9813(2) 0.6373(2) 0.79036(18) 0.0268(10) Uani 1 1 d . . .
N67 N 0.5660(3) 0.5137(3) 0.2050(2) 0.0455(14) Uani 1 1 d . . .
N68 N 0.4635(3) 0.7008(2) 0.2208(2) 0.0437(13) Uani 1 1 d . . .
O33 O 1.03045(19) 0.47875(17) 0.66747(15) 0.0272(8) Uani 1 1 d . . .
O34 O 0.9061(2) 0.4742(2) 0.64153(18) 0.0387(10) Uani 1 1 d . . .
O35 O 0.5403(3) 0.5415(2) 0.07167(19) 0.0490(12) Uani 1 1 d . . .
O36 O 0.4345(2) 0.5170(2) 0.12504(18) 0.0446(11) Uani 1 1 d . . .
C1 C 0.7577(3) 0.4780(3) 0.8148(2) 0.0231(11) Uani 1 1 d . . .
C2 C 0.7398(3) 0.3683(2) 0.8071(2) 0.0202(11) Uani 1 1 d . . .
H2 H 0.7080 0.3458 0.8355 0.024 Uiso 1 1 calc R . .
C3 C 0.6940(3) 0.4020(3) 0.7588(2) 0.0239(11) Uani 1 1 d . . .
H3 H 0.6409 0.3923 0.7627 0.029 Uiso 1 1 calc R . .
C4 C 0.7708(3) 0.3281(3) 0.7139(2) 0.0252(12) Uani 1 1 d . . .
C5 C 0.6637(3) 0.5185(3) 0.7457(2) 0.0260(12) Uani 1 1 d . . .
H5A H 0.6692 0.5545 0.7727 0.031 Uiso 1 1 calc R . .
H5B H 0.6118 0.5059 0.7457 0.031 Uiso 1 1 calc R . .
C6 C 0.6894(4) 0.3870(3) 0.6450(2) 0.0343(13) Uani 1 1 d . . .
H6A H 0.6357 0.3832 0.6484 0.041 Uiso 1 1 calc R . .
H6B H 0.7060 0.3546 0.6172 0.041 Uiso 1 1 calc R . .
C7 C 0.7072(3) 0.5964(3) 0.6717(2) 0.0270(12) Uani 1 1 d . . .
C8 C 0.6612(3) 0.5024(3) 0.6324(2) 0.0238(11) Uani 1 1 d . . .
H8 H 0.6083 0.4910 0.6333 0.029 Uiso 1 1 calc R . .
C9 C 0.6779(3) 0.5481(2) 0.5808(2) 0.0224(11) Uani 1 1 d . . .
H9 H 0.6324 0.5600 0.5585 0.027 Uiso 1 1 calc R . .
C10 C 0.7387(3) 0.4542(3) 0.5647(2) 0.0282(13) Uani 1 1 d . . .
C11 C 0.7146(3) 0.6621(3) 0.5821(2) 0.0296(12) Uani 1 1 d . . .
H11A H 0.7259 0.6946 0.6119 0.036 Uiso 1 1 calc R . .
H11B H 0.6664 0.6718 0.5639 0.036 Uiso 1 1 calc R . .
C12 C 0.7283(3) 0.5263(3) 0.4800(2) 0.0297(13) Uani 1 1 d . . .
H12A H 0.7462 0.4889 0.4591 0.036 Uiso 1 1 calc R . .
H12B H 0.6777 0.5342 0.4660 0.036 Uiso 1 1 calc R . .
C13 C 0.8301(3) 0.7042(2) 0.5401(2) 0.0269(12) Uani 1 1 d . . .
C14 C 0.7538(3) 0.6438(2) 0.4753(2) 0.0256(12) Uani 1 1 d . . .
H14 H 0.7023 0.6531 0.4631 0.031 Uiso 1 1 calc R . .
C15 C 0.8110(3) 0.6813(2) 0.4376(2) 0.0255(12) Uani 1 1 d . . .
H15 H 0.7870 0.7131 0.4115 0.031 Uiso 1 1 calc R . .
C16 C 0.8244(3) 0.5740(3) 0.4186(2) 0.0234(11) Uani 1 1 d . . .
C17 C 0.9101(3) 0.7608(2) 0.4696(2) 0.0281(12) Uani 1 1 d . . .
H17A H 0.8884 0.7868 0.4377 0.034 Uiso 1 1 calc R . .
H17B H 0.9172 0.7873 0.5050 0.034 Uiso 1 1 calc R . .
C18 C 0.8945(3) 0.6448(3) 0.3545(2) 0.0241(11) Uani 1 1 d . . .
H18A H 0.8750 0.6805 0.3316 0.029 Uiso 1 1 calc R . .
H18B H 0.8942 0.6082 0.3280 0.029 Uiso 1 1 calc R . .
C19 C 1.0442(3) 0.7526(2) 0.4822(2) 0.0234(11) Uani 1 1 d . . .
C20 C 0.9935(3) 0.7222(2) 0.3897(2) 0.0199(11) Uani 1 1 d . . .
H20 H 0.9745 0.7544 0.3615 0.024 Uiso 1 1 calc R . .
C21 C 1.0793(3) 0.7161(2) 0.38778(19) 0.0162(10) Uani 1 1 d . . .
H21 H 1.1005 0.7413 0.3550 0.019 Uiso 1 1 calc R . .
C22 C 1.0256(3) 0.6182(2) 0.3644(2) 0.0211(11) Uani 1 1 d . . .
C23 C 1.1775(3) 0.7491(3) 0.4639(2) 0.0254(12) Uani 1 1 d . . .
H23A H 1.1799 0.7792 0.4970 0.031 Uiso 1 1 calc R . .
H23B H 1.2043 0.7670 0.4302 0.031 Uiso 1 1 calc R . .
C24 C 1.1619(3) 0.6237(3) 0.3590(2) 0.0244(11) Uani 1 1 d . . .
H24A H 1.1529 0.5871 0.3334 0.029 Uiso 1 1 calc R . .
H24B H 1.1860 0.6558 0.3347 0.029 Uiso 1 1 calc R . .
C25 C 1.2413(3) 0.6863(3) 0.5396(2) 0.0268(12) Uani 1 1 d . . .
C26 C 1.2552(3) 0.6523(3) 0.4415(2) 0.0240(11) Uani 1 1 d . . .
H26 H 1.2861 0.6784 0.4152 0.029 Uiso 1 1 calc R . .
C27 C 1.3021(3) 0.6088(3) 0.4819(2) 0.0294(12) Uani 1 1 d . . .
H27 H 1.3547 0.6094 0.4708 0.035 Uiso 1 1 calc R . .
C28 C 1.2199(3) 0.5467(2) 0.4288(2) 0.0203(11) Uani 1 1 d . . .
C29 C 1.3395(3) 0.6238(3) 0.5914(2) 0.0316(13) Uani 1 1 d . . .
H29A H 1.3389 0.6596 0.6189 0.038 Uiso 1 1 calc R . .
H29B H 1.3900 0.6190 0.5772 0.038 Uiso 1 1 calc R . .
C30 C 1.3055(3) 0.4909(3) 0.4968(2) 0.0301(13) Uani 1 1 d . . .
H30A H 1.2878 0.4550 0.4733 0.036 Uiso 1 1 calc R . .
H30B H 1.3588 0.4945 0.4909 0.036 Uiso 1 1 calc R . .
C31 C 1.2961(3) 0.5692(3) 0.6818(2) 0.0303(13) Uani 1 1 d . . .
C32 C 1.3403(3) 0.5054(2) 0.6055(2) 0.0234(11) Uani 1 1 d . . .
H32 H 1.3929 0.5038 0.5944 0.028 Uiso 1 1 calc R . .
C33 C 1.3247(3) 0.4647(2) 0.6603(2) 0.0262(12) Uani 1 1 d . . .
H33 H 1.3703 0.4463 0.6777 0.031 Uiso 1 1 calc R . .
C34 C 1.2599(3) 0.4229(3) 0.5771(2) 0.0270(12) Uani 1 1 d . . .
C35 C 1.2880(3) 0.4946(3) 0.7651(3) 0.0357(14) Uani 1 1 d . . .
H35A H 1.3364 0.4783 0.7775 0.043 Uiso 1 1 calc R . .
H35B H 1.2799 0.5339 0.7869 0.043 Uiso 1 1 calc R . .
C36 C 1.2656(3) 0.3568(3) 0.6686(2) 0.0254(12) Uani 1 1 d . . .
H36A H 1.2479 0.3253 0.6399 0.030 Uiso 1 1 calc R . .
H36B H 1.3145 0.3436 0.6831 0.030 Uiso 1 1 calc R . .
C37 C 1.1752(3) 0.4667(3) 0.8192(2) 0.0307(13) Uani 1 1 d . . .
C38 C 1.2420(3) 0.3836(3) 0.7749(2) 0.0288(12) Uani 1 1 d . . .
H38 H 1.2929 0.3702 0.7852 0.035 Uiso 1 1 calc R . .
C39 C 1.1844(3) 0.3564(3) 0.8191(2) 0.0258(12) Uani 1 1 d . . .
H39 H 1.2089 0.3338 0.8526 0.031 Uiso 1 1 calc R . .
C40 C 1.1623(3) 0.3152(3) 0.7236(2) 0.0267(12) Uani 1 1 d . . .
C41 C 1.0932(3) 0.4092(3) 0.8870(2) 0.0368(14) Uani 1 1 d . . .
H41A H 1.0873 0.4517 0.9031 0.044 Uiso 1 1 calc R . .
H41B H 1.1124 0.3826 0.9194 0.044 Uiso 1 1 calc R . .
C42 C 1.0950(3) 0.2643(3) 0.8054(3) 0.0344(14) Uani 1 1 d . . .
H42A H 1.1185 0.2478 0.8419 0.041 Uiso 1 1 calc R . .
H42B H 1.0924 0.2301 0.7762 0.041 Uiso 1 1 calc R . .
C43 C 0.9615(3) 0.4244(3) 0.8684(2) 0.0275(12) Uani 1 1 d . . .
C44 C 1.0020(3) 0.3208(3) 0.8722(2) 0.0272(12) Uani 1 1 d . . .
H44 H 1.0225 0.3013 0.9091 0.033 Uiso 1 1 calc R . .
C45 C 0.9191(3) 0.3202(3) 0.8717(2) 0.0284(12) Uani 1 1 d . . .
H45 H 0.8999 0.3007 0.9085 0.034 Uiso 1 1 calc R . .
C46 C 0.9600(3) 0.2621(2) 0.7896(2) 0.0247(12) Uani 1 1 d . . .
C47 C 0.8285(3) 0.4091(3) 0.8860(2) 0.0283(13) Uani 1 1 d . . .
H47A H 0.8354 0.4489 0.9073 0.034 Uiso 1 1 calc R . .
H47B H 0.8062 0.3792 0.9137 0.034 Uiso 1 1 calc R . .
C48 C 0.8235(3) 0.2715(2) 0.7998(2) 0.0221(11) Uani 1 1 d . . .
H48A H 0.7960 0.2578 0.8348 0.027 Uiso 1 1 calc R . .
H48B H 0.8231 0.2369 0.7710 0.027 Uiso 1 1 calc R . .
C49 C 0.5503(3) 0.3898(3) 0.3829(2) 0.0330(13) Uani 1 1 d . . .
C50 C 0.6044(3) 0.2913(3) 0.3629(2) 0.0296(13) Uani 1 1 d . . .
H50 H 0.6283 0.2682 0.3964 0.035 Uiso 1 1 calc R . .
C51 C 0.5195(3) 0.2850(3) 0.3646(2) 0.0285(12) Uani 1 1 d . . .
H51 H 0.5042 0.2544 0.3954 0.034 Uiso 1 1 calc R . .
C52 C 0.5626(3) 0.2475(3) 0.2729(2) 0.0265(12) Uani 1 1 d . . .
C53 C 0.4189(3) 0.3627(3) 0.3961(2) 0.0366(15) Uani 1 1 d . . .
H53A H 0.3989 0.3282 0.4198 0.044 Uiso 1 1 calc R . .
H53B H 0.4203 0.4002 0.4216 0.044 Uiso 1 1 calc R . .
C54 C 0.4286(3) 0.2413(3) 0.2873(3) 0.0339(13) Uani 1 1 d . . .
H54A H 0.4080 0.2173 0.3205 0.041 Uiso 1 1 calc R . .
H54B H 0.4332 0.2127 0.2531 0.041 Uiso 1 1 calc R . .
C55 C 0.3397(3) 0.4319(3) 0.3345(2) 0.0321(13) Uani 1 1 d . . .
C56 C 0.3333(3) 0.3243(3) 0.3136(2) 0.0320(13) Uani 1 1 d . . .
H56 H 0.3091 0.2947 0.3413 0.038 Uiso 1 1 calc R . .
C57 C 0.2767(3) 0.3592(3) 0.2756(2) 0.0298(12) Uani 1 1 d . . .
H57 H 0.2260 0.3461 0.2856 0.036 Uiso 1 1 calc R . .
C58 C 0.3532(3) 0.2992(3) 0.2152(2) 0.0301(13) Uani 1 1 d . . .
C59 C 0.2332(3) 0.4715(3) 0.2778(2) 0.0340(14) Uani 1 1 d . . .
H59A H 0.2439 0.5083 0.3028 0.041 Uiso 1 1 calc R . .
H59B H 0.1852 0.4548 0.2896 0.041 Uiso 1 1 calc R . .
C60 C 0.2451(3) 0.3453(3) 0.1650(2) 0.0330(13) Uani 1 1 d . . .
H60A H 0.1970 0.3289 0.1769 0.040 Uiso 1 1 calc R . .
H60B H 0.2636 0.3181 0.1332 0.040 Uiso 1 1 calc R . .
C61 C 0.2279(3) 0.5541(3) 0.1993(2) 0.0273(12) Uani 1 1 d . . .
C62 C 0.1905(3) 0.4537(3) 0.1708(2) 0.0300(13) Uani 1 1 d . . .
H62 H 0.1460 0.4341 0.1878 0.036 Uiso 1 1 calc R . .
C63 C 0.1697(3) 0.5007(3) 0.1223(2) 0.0313(13) Uani 1 1 d . . .
H63 H 0.1156 0.5031 0.1162 0.038 Uiso 1 1 calc R . .
C64 C 0.2375(3) 0.4184(3) 0.0806(2) 0.0344(13) Uani 1 1 d . . .
C65 C 0.1758(3) 0.6189(3) 0.1185(2) 0.0370(14) Uani 1 1 d . . .
H65A H 0.1227 0.6165 0.1098 0.044 Uiso 1 1 calc R . .
H65B H 0.1834 0.6515 0.1489 0.044 Uiso 1 1 calc R . .
C66 C 0.1861(3) 0.4962(3) 0.0096(2) 0.0342(13) Uani 1 1 d . . .
H66A H 0.2004 0.4632 -0.0185 0.041 Uiso 1 1 calc R . .
H66B H 0.1323 0.5001 0.0071 0.041 Uiso 1 1 calc R . .
C67 C 0.2645(3) 0.6817(2) 0.0631(2) 0.0257(12) Uani 1 1 d . . .
C68 C 0.1893(3) 0.6160(3) 0.0055(2) 0.0311(13) Uani 1 1 d . . .
H68 H 0.1352 0.6190 -0.0007 0.037 Uiso 1 1 calc R . .
C69 C 0.2310(3) 0.6598(3) -0.0363(2) 0.0271(12) Uani 1 1 d . . .
H69 H 0.1974 0.6888 -0.0582 0.033 Uiso 1 1 calc R . .
C70 C 0.2616(3) 0.5559(3) -0.0596(2) 0.0279(12) Uani 1 1 d . . .
C71 C 0.3198(3) 0.7505(3) -0.0120(2) 0.0313(13) Uani 1 1 d . . .
H71A H 0.2902 0.7713 -0.0434 0.038 Uiso 1 1 calc R . .
H71B H 0.3233 0.7792 0.0222 0.038 Uiso 1 1 calc R . .
C72 C 0.3127(3) 0.6377(3) -0.1254(2) 0.0323(13) Uani 1 1 d . . .
H72A H 0.3152 0.6037 -0.1548 0.039 Uiso 1 1 calc R . .
H72B H 0.2880 0.6734 -0.1449 0.039 Uiso 1 1 calc R . .
C73 C 0.4551(3) 0.7519(3) -0.0027(2) 0.0265(12) Uani 1 1 d . . .
C74 C 0.4062(3) 0.7205(3) -0.0947(2) 0.0307(13) Uani 1 1 d . . .
H74 H 0.3840 0.7503 -0.1238 0.037 Uiso 1 1 calc R . .
C75 C 0.4917(3) 0.7206(2) -0.0981(2) 0.0217(11) Uani 1 1 d . . .
H75 H 0.5099 0.7502 -0.1287 0.026 Uiso 1 1 calc R . .
C76 C 0.4443(3) 0.6212(3) -0.1235(2) 0.0296(13) Uani 1 1 d . . .
C77 C 0.5875(3) 0.7621(3) -0.0238(2) 0.0302(13) Uani 1 1 d . . .
H77A H 0.5850 0.7914 0.0099 0.036 Uiso 1 1 calc R . .
H77B H 0.6061 0.7852 -0.0583 0.036 Uiso 1 1 calc R . .
C78 C 0.5789(3) 0.6332(3) -0.1298(2) 0.0307(13) Uani 1 1 d . . .
H78A H 0.6010 0.6633 -0.1575 0.037 Uiso 1 1 calc R . .
H78B H 0.5730 0.5933 -0.1510 0.037 Uiso 1 1 calc R . .
C79 C 0.6741(3) 0.7073(3) 0.0450(2) 0.0273(12) Uani 1 1 d . . .
C80 C 0.6746(3) 0.6726(3) -0.0542(2) 0.0270(12) Uani 1 1 d . . .
H80 H 0.6971 0.6982 -0.0860 0.032 Uiso 1 1 calc R . .
C81 C 0.7332(3) 0.6358(3) -0.0171(2) 0.0293(13) Uani 1 1 d . . .
H81 H 0.7834 0.6422 -0.0328 0.035 Uiso 1 1 calc R . .
C82 C 0.6510(3) 0.5647(3) -0.0623(2) 0.0331(14) Uani 1 1 d . . .
C83 C 0.7873(3) 0.6590(3) 0.0868(3) 0.0368(14) Uani 1 1 d . . .
H83A H 0.8338 0.6674 0.0665 0.044 Uiso 1 1 calc R . .
H83B H 0.7806 0.6915 0.1173 0.044 Uiso 1 1 calc R . .
C84 C 0.7607(4) 0.5193(3) -0.0111(3) 0.0413(16) Uani 1 1 d . . .
H84A H 0.8079 0.5285 -0.0299 0.050 Uiso 1 1 calc R . .
H84B H 0.7400 0.4819 -0.0306 0.050 Uiso 1 1 calc R . .
C85 C 0.7902(3) 0.5920(3) 0.1764(3) 0.0347(14) Uani 1 1 d . . .
C86 C 0.8252(3) 0.5446(3) 0.0867(2) 0.0313(13) Uani 1 1 d . . .
H86 H 0.8686 0.5570 0.0630 0.038 Uiso 1 1 calc R . .
C87 C 0.8466(3) 0.5011(3) 0.1393(2) 0.0320(13) Uani 1 1 d . . .
H87 H 0.9008 0.4969 0.1436 0.038 Uiso 1 1 calc R . .
C88 C 0.7744(3) 0.4444(3) 0.0703(2) 0.0320(14) Uani 1 1 d . . .
C89 C 0.8281(3) 0.5135(3) 0.2508(2) 0.0311(13) Uani 1 1 d . . .
H89A H 0.8113 0.5469 0.2774 0.037 Uiso 1 1 calc R . .
H89B H 0.8811 0.5078 0.2578 0.037 Uiso 1 1 calc R . .
C90 C 0.8403(3) 0.3828(3) 0.1480(2) 0.0303(13) Uani 1 1 d . . .
H90A H 0.8937 0.3871 0.1542 0.036 Uiso 1 1 calc R . .
H90B H 0.8322 0.3499 0.1180 0.036 Uiso 1 1 calc R . .
C91 C 0.7376(3) 0.4579(3) 0.3107(2) 0.0323(13) Uani 1 1 d U . .
C92 C 0.8225(3) 0.3936(3) 0.2622(2) 0.0263(12) Uani 1 1 d . . .
H92 H 0.8754 0.3937 0.2736 0.032 Uiso 1 1 calc R . .
C93 C 0.7765(3) 0.3542(3) 0.3043(2) 0.0233(11) Uani 1 1 d . . .
H93 H 0.8080 0.3312 0.3335 0.028 Uiso 1 1 calc R . .
C94 C 0.7577(3) 0.3158(3) 0.2071(2) 0.0232(11) Uani 1 1 d . . .
C95 C 0.6856(3) 0.3859(3) 0.3858(2) 0.0353(14) Uani 1 1 d . . .
H95A H 0.7124 0.3575 0.4130 0.042 Uiso 1 1 calc R . .
H95B H 0.6765 0.4251 0.4073 0.042 Uiso 1 1 calc R . .
C96 C 0.6974(3) 0.2545(2) 0.2869(2) 0.0243(11) Uani 1 1 d . . .
H96A H 0.6962 0.2234 0.2546 0.029 Uiso 1 1 calc R . .
H96B H 0.7264 0.2367 0.3202 0.029 Uiso 1 1 calc R . .
N1 N 0.7783(2) 0.4190(2) 0.83569(19) 0.0285(10) Uani 1 1 d . . .
N2 N 0.7079(2) 0.4678(2) 0.76821(18) 0.0253(10) Uani 1 1 d . . .
N3 N 0.7851(2) 0.3248(2) 0.77287(18) 0.0251(10) Uani 1 1 d . . .
N4 N 0.7230(3) 0.3766(2) 0.70241(17) 0.0258(10) Uani 1 1 d . . .
N5 N 0.6835(2) 0.5380(2) 0.68470(18) 0.0272(10) Uani 1 1 d . . .
N6 N 0.7109(2) 0.6018(2) 0.6116(2) 0.0268(10) Uani 1 1 d . . .
N7 N 0.7071(2) 0.4487(2) 0.62087(18) 0.0231(9) Uani 1 1 d . . .
N8 N 0.7274(3) 0.5134(2) 0.54391(18) 0.0299(11) Uani 1 1 d . . .
N9 N 0.7705(3) 0.6637(2) 0.53570(19) 0.0308(11) Uani 1 1 d . . .
N10 N 0.8582(2) 0.7097(2) 0.48393(18) 0.0249(10) Uani 1 1 d . . .
N11 N 0.7740(2) 0.5794(2) 0.46370(19) 0.0275(10) Uani 1 1 d . . .
N12 N 0.8461(2) 0.6326(2) 0.40381(18) 0.0260(10) Uani 1 1 d . . .
N13 N 0.9799(2) 0.7383(2) 0.45084(19) 0.0243(10) Uani 1 1 d . . .
N14 N 1.1012(2) 0.73955(19) 0.44616(17) 0.0204(9) Uani 1 1 d . . .
N15 N 0.9700(2) 0.6583(2) 0.37229(18) 0.0233(10) Uani 1 1 d . . .
N16 N 1.0909(2) 0.6482(2) 0.37896(17) 0.0218(9) Uani 1 1 d . . .
N17 N 1.2129(2) 0.69013(19) 0.48262(18) 0.0230(9) Uani 1 1 d . . .
N18 N 1.2907(3) 0.6369(2) 0.54059(18) 0.0266(10) Uani 1 1 d . . .
N19 N 1.2112(3) 0.6059(2) 0.40714(18) 0.0276(10) Uani 1 1 d . . .
N20 N 1.2698(2) 0.5479(2) 0.47379(18) 0.0247(10) Uani 1 1 d . . .
N21 N 1.3185(2) 0.5672(2) 0.62381(18) 0.0264(10) Uani 1 1 d . . .
N22 N 1.2890(3) 0.5080(2) 0.70188(18) 0.0274(10) Uani 1 1 d . . .
N23 N 1.2927(3) 0.4786(2) 0.55942(19) 0.0305(11) Uani 1 1 d . . .
N24 N 1.2727(2) 0.4158(2) 0.63826(18) 0.0270(10) Uani 1 1 d . . .
N25 N 1.2323(2) 0.4501(2) 0.78153(19) 0.0274(10) Uani 1 1 d . . .
N26 N 1.1463(3) 0.4111(2) 0.8401(2) 0.0327(11) Uani 1 1 d . . .
N27 N 1.2169(2) 0.3585(2) 0.71781(19) 0.0272(10) Uani 1 1 d . . .
N28 N 1.1402(2) 0.3137(2) 0.78193(19) 0.0269(10) Uani 1 1 d . . .
N29 N 1.0214(2) 0.3858(2) 0.86853(19) 0.0282(10) Uani 1 1 d . . .
N30 N 0.8997(2) 0.3855(2) 0.86825(18) 0.0260(10) Uani 1 1 d . . .
N31 N 1.0200(2) 0.2844(2) 0.81924(19) 0.0282(10) Uani 1 1 d . . .
N32 N 0.8985(2) 0.2834(2) 0.81814(17) 0.0255(10) Uani 1 1 d . . .
N33 N 0.6157(3) 0.3575(2) 0.36845(18) 0.0287(10) Uani 1 1 d . . .
N34 N 0.4954(2) 0.3468(2) 0.3787(2) 0.0328(11) Uani 1 1 d . . .
N35 N 0.6228(2) 0.2647(2) 0.30675(18) 0.0261(10) Uani 1 1 d . . .
N36 N 0.5005(2) 0.2631(2) 0.30457(17) 0.0246(10) Uani 1 1 d . . .
N37 N 0.3712(3) 0.3741(2) 0.3465(2) 0.0332(11) Uani 1 1 d . . .
N38 N 0.2881(3) 0.4253(2) 0.28857(18) 0.0309(11) Uani 1 1 d . . .
N39 N 0.3781(2) 0.2910(2) 0.27117(18) 0.0264(10) Uani 1 1 d . . .
N40 N 0.2943(2) 0.3417(2) 0.21493(19) 0.0274(10) Uani 1 1 d . . .
N41 N 0.2290(3) 0.4907(2) 0.21512(19) 0.0327(11) Uani 1 1 d . . .
N42 N 0.1995(2) 0.5598(2) 0.14319(19) 0.0275(10) Uani 1 1 d . . .
N43 N 0.2349(2) 0.4079(2) 0.14110(17) 0.0258(10) Uani 1 1 d . . .
N44 N 0.2060(3) 0.4759(2) 0.06930(18) 0.0301(11) Uani 1 1 d . . .
N45 N 0.2123(3) 0.6377(2) 0.0652(2) 0.0333(11) Uani 1 1 d . . .
N46 N 0.2824(2) 0.6943(2) 0.00618(19) 0.0264(10) Uani 1 1 d . . .
N47 N 0.2174(3) 0.5536(2) -0.00989(19) 0.0287(10) Uani 1 1 d . . .
N48 N 0.2682(2) 0.6171(2) -0.07628(19) 0.0280(10) Uani 1 1 d . . .
N49 N 0.3919(2) 0.7393(2) -0.03401(19) 0.0298(11) Uani 1 1 d . . .
N50 N 0.5135(2) 0.7392(2) -0.0379(2) 0.0310(11) Uani 1 1 d . . .
N51 N 0.3864(3) 0.6561(2) -0.10942(18) 0.0286(10) Uani 1 1 d . . .
N52 N 0.5084(3) 0.6555(2) -0.11292(19) 0.0314(11) Uani 1 1 d . . .
N53 N 0.6396(3) 0.7116(2) -0.00834(19) 0.0293(11) Uani 1 1 d . . .
N54 N 0.7262(2) 0.6620(2) 0.04316(19) 0.0296(11) Uani 1 1 d . . .
N55 N 0.6291(2) 0.6242(2) -0.07813(19) 0.0305(11) Uani 1 1 d . . .
N56 N 0.7110(3) 0.5717(3) -0.02157(19) 0.0387(13) Uani 1 1 d . . .
N57 N 0.7910(3) 0.5979(2) 0.1155(2) 0.0357(12) Uani 1 1 d . . .
N58 N 0.8156(3) 0.5321(2) 0.1900(2) 0.0354(11) Uani 1 1 d . . .
N59 N 0.7741(3) 0.5054(2) 0.0523(2) 0.0334(11) Uani 1 1 d . . .
N60 N 0.8120(3) 0.4410(2) 0.12449(19) 0.0332(11) Uani 1 1 d . . .
N61 N 0.7898(3) 0.4553(2) 0.26548(19) 0.0295(10) Uani 1 1 d . . .
N62 N 0.7311(2) 0.3989(2) 0.33314(18) 0.0260(10) Uani 1 1 d U . .
N63 N 0.8082(2) 0.3625(2) 0.20390(17) 0.0257(10) Uani 1 1 d . . .
N64 N 0.7351(2) 0.3111(2) 0.26534(16) 0.0231(10) Uani 1 1 d . . .
O1 O 0.7794(2) 0.52778(19) 0.83309(17) 0.0329(9) Uani 1 1 d . . .
O2 O 0.7219(2) 0.63904(19) 0.70874(16) 0.0371(10) Uani 1 1 d . . .
O3 O 0.8535(2) 0.7286(2) 0.58517(16) 0.0354(9) Uani 1 1 d . . .
O4 O 1.0486(2) 0.77458(18) 0.53240(15) 0.0290(8) Uani 1 1 d . . .
O5 O 1.2239(2) 0.71713(18) 0.58256(15) 0.0291(9) Uani 1 1 d . . .
O6 O 1.2795(2) 0.61511(17) 0.70979(17) 0.0347(9) Uani 1 1 d . . .
O7 O 1.1570(2) 0.51928(19) 0.83295(17) 0.0336(9) Uani 1 1 d . . .
O8 O 0.9604(2) 0.48145(18) 0.86710(16) 0.0288(8) Uani 1 1 d . . .
O9 O 0.7962(2) 0.29322(17) 0.67598(14) 0.0267(8) Uani 1 1 d . . .
O10 O 0.7719(2) 0.41276(18) 0.53882(16) 0.0345(9) Uani 1 1 d . . .
O11 O 0.8453(2) 0.52493(17) 0.39643(15) 0.0270(8) Uani 1 1 d . . .
O12 O 1.0207(2) 0.56394(17) 0.34517(16) 0.0294(8) Uani 1 1 d . . .
O13 O 1.1859(2) 0.50040(19) 0.40910(16) 0.0317(9) Uani 1 1 d . . .
O14 O 1.2208(2) 0.3882(2) 0.54748(17) 0.0389(10) Uani 1 1 d . . .
O15 O 1.1375(2) 0.28343(19) 0.68269(16) 0.0315(9) Uani 1 1 d . . .
O16 O 0.9580(2) 0.22831(17) 0.74517(16) 0.0304(9) Uani 1 1 d . . .
O17 O 0.5465(2) 0.4436(2) 0.3961(2) 0.0477(11) Uani 1 1 d . . .
O18 O 0.3543(2) 0.4808(2) 0.36000(18) 0.0396(10) Uani 1 1 d . . .
O19 O 0.2495(2) 0.59769(19) 0.23119(17) 0.0407(10) Uani 1 1 d . . .
O20 O 0.2930(2) 0.7090(2) 0.10774(16) 0.0350(9) Uani 1 1 d . . .
O21 O 0.4584(2) 0.7697(3) 0.04857(18) 0.0520(13) Uani 1 1 d . . .
O22 O 0.6594(2) 0.7390(2) 0.09027(16) 0.0351(9) Uani 1 1 d . . .
O23 O 0.7689(3) 0.6307(2) 0.21159(19) 0.0507(12) Uani 1 1 d . . .
O24 O 0.7016(2) 0.5043(2) 0.32474(19) 0.0436(10) Uani 1 1 d . . .
O25 O 0.5625(2) 0.22428(19) 0.22345(15) 0.0313(9) Uani 1 1 d . . .
O26 O 0.3766(2) 0.2723(2) 0.17035(17) 0.0373(10) Uani 1 1 d . . .
O27 O 0.2670(2) 0.38396(19) 0.04376(16) 0.0374(10) Uani 1 1 d . . .
O28 O 0.2886(2) 0.51125(19) -0.08450(16) 0.0368(10) Uani 1 1 d . . .
O29 O 0.4434(2) 0.56909(19) -0.14759(17) 0.0376(10) Uani 1 1 d . . .
O30 O 0.6282(3) 0.5152(2) -0.07971(18) 0.0446(11) Uani 1 1 d . . .
O31 O 0.7455(2) 0.4001(2) 0.04610(17) 0.0409(10) Uani 1 1 d . . .
O32 O 0.7356(2) 0.28361(19) 0.16505(14) 0.0285(8) Uani 1 1 d . . .

loop_
_atom_site_aniso_label
_atom_site_aniso_U_11
_atom_site_aniso_U_22
_atom_site_aniso_U_33
_atom_site_aniso_U_23
_atom_site_aniso_U_13
_atom_site_aniso_U_12
Br1 0.0697(5) 0.0667(5) 0.0342(3) 0.0022(3) -0.0007(3) -0.0075(4)
Br2 0.0730(5) 0.0930(6) 0.0321(3) 0.0170(4) 0.0140(3) 0.0321(5)
Br3 0.0192(5) 0.0504(7) 0.0378(6) -0.0147(5) -0.0045(4) 0.0138(5)
Br3' 0.0820(14) 0.1023(18) 0.141(2) 0.0014(15) 0.0229(13) 0.0033(13)
Br4A 0.0402(11) 0.0421(11) 0.1046(16) -0.0153(10) -0.0041(9) 0.0063(8)
Br4B 0.0402(11) 0.0421(11) 0.1046(16) -0.0153(10) -0.0041(9) 0.0063(8)
Br4C 0.0269(7) 0.0477(9) 0.0487(8) -0.0029(6) -0.0044(5) -0.0017(5)
Br4D 0.0269(7) 0.0477(9) 0.0487(8) -0.0029(6) -0.0044(5) -0.0017(5)
C97 0.027(3) 0.036(3) 0.025(3) -0.001(2) 0.006(2) -0.002(2)
C98 0.033(3) 0.038(4) 0.035(3) -0.001(3) 0.000(2) 0.013(3)
C99 0.059(4) 0.044(4) 0.019(3) 0.001(3) -0.015(3) 0.025(3)
C100 0.076(5) 0.042(4) 0.016(3) -0.001(3) -0.012(3) 0.009(3)
C101 0.065(5) 0.036(4) 0.024(3) 0.010(3) 0.017(3) 0.006(3)
C102 0.056(4) 0.055(5) 0.041(4) -0.001(3) 0.025(3) -0.003(4)
C103 0.038(4) 0.045(4) 0.030(3) -0.002(3) 0.011(3) -0.010(3)
C104 0.018(3) 0.040(3) 0.025(3) -0.010(2) 0.000(2) 0.001(2)
C105 0.043(4) 0.023(3) 0.031(3) -0.002(2) 0.002(3) 0.008(3)
C106 0.041(4) 0.026(3) 0.041(3) -0.004(3) 0.000(3) 0.007(3)
C107 0.048(4) 0.031(4) 0.047(4) -0.016(3) 0.007(3) -0.015(3)
C108 0.057(4) 0.036(4) 0.034(3) -0.002(3) -0.016(3) -0.005(3)
C109 0.042(3) 0.033(3) 0.017(3) 0.004(2) -0.003(2) -0.002(3)
C110 0.034(3) 0.025(3) 0.024(3) -0.003(2) 0.000(2) -0.004(2)
C111 0.032(3) 0.031(3) 0.036(3) -0.008(2) 0.003(2) -0.005(3)
C112 0.024(3) 0.052(4) 0.035(3) -0.012(3) 0.003(2) -0.003(3)
C113 0.060(4) 0.034(4) 0.028(3) -0.003(3) 0.007(3) -0.014(3)
C114 0.058(4) 0.037(4) 0.034(3) -0.011(3) -0.006(3) -0.004(3)
C115 0.043(4) 0.051(4) 0.026(3) -0.007(3) 0.010(3) -0.006(3)
C116 0.063(5) 0.049(4) 0.043(4) 0.009(3) 0.018(3) 0.003(4)
C117 0.034(4) 0.041(4) 0.045(4) -0.002(3) -0.016(3) 0.006(3)
C118 0.042(4) 0.050(4) 0.061(4) -0.004(4) -0.006(3) 0.011(3)
C119 0.082(6) 0.048(5) 0.055(4) -0.026(4) 0.020(4) -0.003(4)
C120 0.056(5) 0.086(6) 0.043(4) -0.028(4) -0.017(3) 0.004(4)
C121 0.038(4) 0.051(4) 0.066(5) -0.029(4) 0.009(3) -0.002(3)
C122 0.042(4) 0.044(4) 0.050(4) -0.004(3) 0.001(3) -0.007(3)
C123 0.068(5) 0.049(4) 0.031(3) 0.009(3) 0.011(3) 0.004(4)
C124 0.073(5) 0.043(4) 0.034(3) 0.018(3) 0.010(3) 0.005(4)
C125 0.053(4) 0.048(4) 0.051(4) 0.009(3) 0.003(3) 0.009(3)
C126 0.051(4) 0.055(5) 0.065(5) 0.002(4) 0.004(4) 0.007(4)
C127 0.015(3) 0.077(6) 0.087(6) 0.015(4) -0.009(3) -0.004(3)
C128 0.089(6) 0.044(4) 0.046(4) 0.005(3) 0.028(4) 0.007(4)
C129 0.073(5) 0.050(5) 0.040(4) -0.007(3) -0.006(3) 0.012(4)
C130 0.055(4) 0.052(5) 0.050(4) -0.004(3) 0.002(3) 0.007(4)
C131 0.069(5) 0.043(4) 0.071(5) -0.021(4) -0.013(4) 0.010(4)
C132 0.116(7) 0.069(6) 0.042(4) -0.003(4) -0.023(4) 0.009(5)
N65 0.060(4) 0.028(3) 0.019(2) -0.0051(19) -0.001(2) 0.010(2)
N66 0.025(2) 0.031(3) 0.025(2) -0.0035(19) 0.0056(18) 0.004(2)
N67 0.049(3) 0.046(4) 0.041(3) -0.001(3) -0.011(3) 0.003(3)
N68 0.055(4) 0.033(3) 0.043(3) -0.009(2) -0.006(3) 0.010(3)
O33 0.027(2) 0.024(2) 0.0302(19) -0.0026(16) 0.0084(15) 0.0062(16)
O34 0.040(2) 0.034(2) 0.042(2) -0.0122(18) -0.0058(19) 0.0013(19)
O35 0.074(3) 0.034(3) 0.039(2) -0.0046(19) 0.010(2) 0.003(2)
O36 0.042(3) 0.057(3) 0.034(2) -0.007(2) -0.0041(19) -0.009(2)
C1 0.020(3) 0.026(3) 0.024(3) -0.004(2) 0.007(2) -0.002(2)
C2 0.022(3) 0.022(3) 0.017(2) -0.001(2) 0.011(2) 0.004(2)
C3 0.013(2) 0.035(3) 0.024(3) -0.002(2) -0.003(2) 0.002(2)
C4 0.022(3) 0.035(3) 0.019(2) -0.003(2) 0.001(2) -0.008(2)
C5 0.022(3) 0.029(3) 0.027(3) 0.000(2) 0.013(2) 0.002(2)
C6 0.050(4) 0.024(3) 0.029(3) -0.003(2) 0.001(3) 0.006(3)
C7 0.024(3) 0.032(3) 0.025(3) -0.001(2) -0.002(2) 0.002(2)
C8 0.021(3) 0.029(3) 0.021(2) 0.000(2) 0.004(2) -0.002(2)
C9 0.024(3) 0.018(3) 0.025(3) 0.001(2) 0.000(2) 0.005(2)
C10 0.022(3) 0.044(4) 0.018(3) -0.006(2) -0.008(2) 0.000(3)
C11 0.036(3) 0.020(3) 0.032(3) 0.009(2) 0.005(2) 0.006(2)
C12 0.039(3) 0.025(3) 0.025(3) 0.003(2) 0.001(2) -0.014(2)
C13 0.022(3) 0.020(3) 0.038(3) -0.005(2) 0.002(2) 0.004(2)
C14 0.020(3) 0.024(3) 0.033(3) 0.004(2) -0.003(2) -0.005(2)
C15 0.028(3) 0.018(3) 0.031(3) 0.008(2) 0.000(2) 0.006(2)
C16 0.018(3) 0.030(3) 0.022(3) -0.004(2) -0.004(2) -0.006(2)
C17 0.038(3) 0.014(3) 0.032(3) -0.004(2) 0.004(2) -0.007(2)
C18 0.027(3) 0.026(3) 0.019(2) 0.003(2) -0.005(2) -0.010(2)
C19 0.037(3) 0.017(3) 0.016(3) 0.005(2) -0.001(2) -0.001(2)
C20 0.027(3) 0.017(3) 0.016(2) 0.0055(19) -0.004(2) -0.006(2)
C21 0.021(3) 0.016(3) 0.012(2) 0.0049(18) 0.0007(19) 0.005(2)
C22 0.031(3) 0.013(3) 0.019(2) 0.002(2) 0.000(2) 0.002(2)
C23 0.029(3) 0.026(3) 0.021(3) -0.002(2) -0.004(2) 0.001(2)
C24 0.018(3) 0.040(3) 0.016(2) -0.001(2) -0.0007(19) 0.007(2)
C25 0.031(3) 0.025(3) 0.025(3) -0.002(2) 0.002(2) -0.012(2)
C26 0.028(3) 0.029(3) 0.015(2) -0.003(2) 0.005(2) -0.009(2)
C27 0.027(3) 0.031(3) 0.030(3) 0.000(2) -0.002(2) 0.011(2)
C28 0.023(3) 0.021(3) 0.017(2) -0.006(2) 0.005(2) 0.004(2)
C29 0.046(4) 0.019(3) 0.029(3) 0.001(2) -0.020(3) -0.004(3)
C30 0.036(3) 0.025(3) 0.029(3) 0.002(2) -0.006(2) 0.007(2)
C31 0.024(3) 0.033(3) 0.033(3) -0.003(3) -0.013(2) 0.008(2)
C32 0.028(3) 0.024(3) 0.018(2) -0.007(2) -0.007(2) 0.008(2)
C33 0.034(3) 0.020(3) 0.024(3) -0.003(2) -0.010(2) 0.000(2)
C34 0.034(3) 0.023(3) 0.024(3) -0.006(2) -0.003(2) 0.004(2)
C35 0.032(3) 0.039(4) 0.036(3) -0.010(3) 0.000(3) -0.007(3)
C36 0.022(3) 0.029(3) 0.025(3) -0.004(2) -0.002(2) -0.002(2)
C37 0.032(3) 0.033(4) 0.027(3) -0.009(2) -0.009(2) 0.004(3)
C38 0.035(3) 0.030(3) 0.022(3) -0.002(2) -0.009(2) -0.004(2)
C39 0.024(3) 0.026(3) 0.027(3) -0.003(2) 0.001(2) -0.001(2)
C40 0.017(3) 0.027(3) 0.036(3) 0.000(3) -0.002(2) 0.004(2)
C41 0.043(4) 0.047(4) 0.021(3) -0.008(3) -0.010(2) -0.005(3)
C42 0.027(3) 0.021(3) 0.056(4) 0.004(3) 0.004(3) 0.002(2)
C43 0.019(3) 0.046(4) 0.017(2) -0.004(2) -0.002(2) 0.003(3)
C44 0.027(3) 0.038(3) 0.016(2) 0.004(2) 0.003(2) 0.000(2)
C45 0.031(3) 0.039(3) 0.016(2) 0.001(2) -0.003(2) 0.004(3)
C46 0.033(3) 0.020(3) 0.021(3) 0.007(2) 0.004(2) 0.010(2)
C47 0.027(3) 0.047(4) 0.011(2) -0.006(2) 0.000(2) 0.004(3)
C48 0.033(3) 0.017(3) 0.016(2) 0.0041(19) 0.005(2) 0.004(2)
C49 0.035(3) 0.040(4) 0.024(3) -0.018(2) 0.002(2) -0.003(3)
C50 0.034(3) 0.041(4) 0.014(2) 0.007(2) -0.004(2) 0.003(3)
C51 0.034(3) 0.043(4) 0.008(2) 0.000(2) -0.002(2) 0.000(3)
C52 0.025(3) 0.021(3) 0.033(3) 0.006(2) -0.001(2) 0.000(2)
C53 0.035(3) 0.060(4) 0.015(2) -0.011(3) 0.005(2) -0.002(3)
C54 0.035(3) 0.036(4) 0.031(3) -0.002(3) 0.003(2) -0.003(3)
C55 0.031(3) 0.044(4) 0.021(3) 0.001(3) 0.006(2) -0.011(3)
C56 0.034(3) 0.033(3) 0.030(3) 0.001(2) 0.007(2) -0.004(3)
C57 0.019(3) 0.037(3) 0.033(3) 0.001(2) 0.007(2) -0.002(2)
C58 0.027(3) 0.032(3) 0.032(3) -0.001(2) 0.006(2) -0.006(2)
C59 0.048(4) 0.039(4) 0.015(3) -0.007(2) 0.003(2) 0.001(3)
C60 0.041(3) 0.028(3) 0.031(3) 0.000(2) 0.005(3) 0.004(3)
C61 0.027(3) 0.029(3) 0.025(3) -0.004(2) 0.004(2) 0.000(2)
C62 0.018(3) 0.042(3) 0.031(3) -0.010(2) 0.000(2) 0.001(2)
C63 0.036(3) 0.041(4) 0.016(2) -0.003(2) 0.005(2) 0.007(3)
C64 0.032(3) 0.039(4) 0.031(3) -0.001(3) -0.003(2) -0.008(3)
C65 0.034(3) 0.052(4) 0.025(3) -0.014(3) 0.004(2) 0.003(3)
C66 0.040(3) 0.036(3) 0.027(3) -0.001(2) -0.004(2) -0.011(3)
C67 0.024(3) 0.019(3) 0.033(3) -0.006(2) -0.007(2) 0.010(2)
C68 0.027(3) 0.031(3) 0.035(3) -0.006(2) -0.008(2) 0.001(2)
C69 0.023(3) 0.031(3) 0.027(3) -0.011(2) -0.009(2) 0.003(2)
C70 0.033(3) 0.021(3) 0.030(3) -0.006(2) -0.009(2) 0.007(2)
C71 0.041(3) 0.027(3) 0.027(3) -0.014(2) 0.002(2) 0.004(3)
C72 0.035(3) 0.031(3) 0.031(3) 0.003(2) -0.005(2) 0.005(3)
C73 0.023(3) 0.031(3) 0.025(3) -0.004(2) -0.005(2) 0.007(2)
C74 0.039(3) 0.026(3) 0.026(3) 0.002(2) 0.000(2) 0.001(3)
C75 0.029(3) 0.015(3) 0.021(2) -0.002(2) 0.002(2) 0.001(2)
C76 0.040(3) 0.027(3) 0.022(3) 0.007(2) -0.004(2) 0.006(3)
C77 0.028(3) 0.030(3) 0.032(3) -0.001(2) -0.006(2) 0.013(2)
C78 0.045(3) 0.034(3) 0.013(2) 0.000(2) 0.006(2) 0.007(3)
C79 0.026(3) 0.031(3) 0.026(3) 0.005(2) 0.005(2) -0.005(2)
C80 0.035(3) 0.029(3) 0.017(2) 0.005(2) 0.002(2) 0.004(2)
C81 0.021(3) 0.043(4) 0.024(3) 0.003(2) 0.007(2) 0.016(2)
C82 0.050(4) 0.031(4) 0.019(3) 0.002(2) 0.006(2) 0.014(3)
C83 0.031(3) 0.030(3) 0.049(4) 0.009(3) -0.002(3) 0.003(3)
C84 0.056(4) 0.041(4) 0.027(3) -0.004(3) -0.001(3) 0.022(3)
C85 0.031(3) 0.029(3) 0.044(3) 0.000(3) -0.005(3) -0.004(3)
C86 0.029(3) 0.032(3) 0.033(3) 0.003(2) 0.006(2) 0.005(2)
C87 0.026(3) 0.036(3) 0.034(3) 0.001(3) 0.003(2) -0.001(3)
C88 0.026(3) 0.051(4) 0.019(3) 0.004(3) 0.004(2) 0.009(3)
C89 0.040(3) 0.029(3) 0.024(3) -0.001(2) -0.010(2) -0.009(3)
C90 0.042(3) 0.028(3) 0.021(3) 0.006(2) 0.011(2) 0.003(3)
C91 0.019(3) 0.051(4) 0.027(3) -0.002(3) -0.010(2) -0.002(3)
C92 0.017(3) 0.039(3) 0.022(3) -0.006(2) -0.009(2) 0.004(2)
C93 0.020(3) 0.025(3) 0.025(3) -0.006(2) -0.007(2) 0.003(2)
C94 0.025(3) 0.028(3) 0.016(2) 0.002(2) -0.007(2) 0.011(2)
C95 0.027(3) 0.056(4) 0.023(3) -0.007(3) 0.003(2) -0.013(3)
C96 0.033(3) 0.023(3) 0.017(2) 0.002(2) -0.005(2) 0.006(2)
N1 0.031(3) 0.027(3) 0.028(2) -0.007(2) -0.0027(19) 0.004(2)
N2 0.025(2) 0.034(3) 0.017(2) 0.0012(18) 0.0059(18) 0.000(2)
N3 0.028(2) 0.026(2) 0.022(2) 0.0009(18) 0.0055(18) 0.007(2)
N4 0.034(3) 0.029(3) 0.014(2) -0.0007(18) 0.0022(18) 0.003(2)
N5 0.029(2) 0.032(3) 0.021(2) -0.0054(19) 0.0037(18) 0.001(2)
N6 0.026(2) 0.021(2) 0.034(2) -0.0010(19) 0.0046(19) -0.0031(19)
N7 0.023(2) 0.021(2) 0.026(2) 0.0057(18) 0.0002(18) 0.0006(18)
N8 0.047(3) 0.025(3) 0.017(2) 0.0012(18) -0.004(2) -0.010(2)
N9 0.036(3) 0.033(3) 0.024(2) -0.0076(19) 0.010(2) -0.004(2)
N10 0.023(2) 0.024(2) 0.028(2) -0.0005(18) 0.0016(19) -0.0062(19)
N11 0.032(3) 0.022(3) 0.028(2) 0.0034(19) -0.0027(19) -0.011(2)
N12 0.035(3) 0.017(2) 0.026(2) -0.0020(18) -0.0018(19) 0.0009(19)
N13 0.016(2) 0.024(2) 0.033(2) 0.0000(19) -0.0011(18) -0.0029(18)
N14 0.021(2) 0.022(2) 0.018(2) -0.0026(17) 0.0024(17) -0.0027(18)
N15 0.027(2) 0.020(2) 0.023(2) 0.0009(18) -0.0032(18) -0.0080(19)
N16 0.030(2) 0.020(2) 0.016(2) -0.0042(17) -0.0039(17) -0.0009(19)
N17 0.027(2) 0.016(2) 0.026(2) 0.0044(17) -0.0017(18) 0.0060(18)
N18 0.036(3) 0.025(3) 0.019(2) -0.0069(18) -0.0078(18) 0.009(2)
N19 0.036(3) 0.031(3) 0.015(2) -0.0044(18) -0.0035(18) -0.001(2)
N20 0.030(2) 0.028(3) 0.016(2) -0.0073(18) 0.0025(18) 0.0044(19)
N21 0.037(3) 0.020(2) 0.022(2) -0.0021(18) -0.0060(19) 0.006(2)
N22 0.035(3) 0.029(3) 0.019(2) -0.0024(18) -0.0035(18) -0.001(2)
N23 0.031(3) 0.039(3) 0.021(2) -0.004(2) -0.0056(19) 0.005(2)
N24 0.028(2) 0.032(3) 0.021(2) -0.0078(19) -0.0045(18) -0.001(2)
N25 0.031(3) 0.021(2) 0.030(2) -0.0042(19) 0.005(2) -0.0014(19)
N26 0.027(3) 0.030(3) 0.041(3) -0.006(2) 0.004(2) 0.003(2)
N27 0.027(2) 0.028(3) 0.026(2) -0.0048(19) -0.0045(19) 0.000(2)
N28 0.020(2) 0.036(3) 0.025(2) -0.0030(19) -0.0035(18) -0.007(2)
N29 0.032(3) 0.027(3) 0.026(2) -0.0072(19) -0.0006(19) 0.003(2)
N30 0.025(2) 0.032(3) 0.021(2) -0.0029(19) -0.0008(18) 0.002(2)
N31 0.022(2) 0.032(3) 0.031(2) -0.002(2) 0.0077(19) 0.007(2)
N32 0.025(2) 0.035(3) 0.017(2) 0.0059(19) 0.0058(17) 0.004(2)
N33 0.034(3) 0.033(3) 0.019(2) -0.0083(19) 0.0000(19) -0.004(2)
N34 0.022(2) 0.047(3) 0.029(2) -0.009(2) 0.0070(19) -0.008(2)
N35 0.030(3) 0.029(3) 0.019(2) 0.0029(18) -0.0059(18) -0.002(2)
N36 0.026(2) 0.034(3) 0.0133(19) -0.0005(17) -0.0005(17) -0.0056(19)
N37 0.027(3) 0.046(3) 0.026(2) -0.006(2) -0.002(2) 0.001(2)
N38 0.033(3) 0.042(3) 0.017(2) -0.009(2) -0.0009(18) -0.007(2)
N39 0.028(2) 0.032(3) 0.018(2) -0.0031(19) -0.0019(18) 0.000(2)
N40 0.024(2) 0.033(3) 0.025(2) -0.0099(19) -0.0061(19) 0.001(2)
N41 0.039(3) 0.042(3) 0.017(2) -0.012(2) -0.0005(19) -0.006(2)
N42 0.028(2) 0.025(3) 0.029(2) -0.0040(19) 0.0022(19) -0.004(2)
N43 0.035(3) 0.027(3) 0.015(2) -0.0083(17) 0.0087(18) -0.003(2)
N44 0.033(3) 0.039(3) 0.019(2) -0.006(2) 0.0048(19) -0.002(2)
N45 0.039(3) 0.032(3) 0.029(2) -0.012(2) 0.003(2) -0.003(2)
N46 0.026(2) 0.030(3) 0.022(2) -0.0082(18) -0.0087(18) -0.004(2)
N47 0.037(3) 0.025(3) 0.024(2) -0.0082(19) 0.001(2) 0.000(2)
N48 0.032(3) 0.023(3) 0.029(2) -0.0006(19) 0.0000(19) 0.007(2)
N49 0.026(3) 0.037(3) 0.026(2) -0.003(2) -0.0007(19) 0.005(2)
N50 0.027(3) 0.035(3) 0.032(2) -0.002(2) 0.000(2) -0.002(2)
N51 0.039(3) 0.028(3) 0.019(2) -0.0097(18) 0.0084(19) 0.001(2)
N52 0.035(3) 0.038(3) 0.022(2) 0.000(2) 0.0038(19) 0.009(2)
N53 0.031(3) 0.033(3) 0.024(2) -0.0057(19) 0.006(2) 0.010(2)
N54 0.031(3) 0.035(3) 0.022(2) -0.0011(19) -0.0076(19) 0.002(2)
N55 0.029(3) 0.034(3) 0.028(2) 0.001(2) -0.0055(19) 0.011(2)
N56 0.052(3) 0.043(3) 0.021(2) 0.003(2) 0.001(2) 0.024(3)
N57 0.049(3) 0.025(3) 0.033(3) -0.002(2) 0.004(2) 0.006(2)
N58 0.036(3) 0.028(3) 0.042(3) 0.000(2) 0.004(2) -0.003(2)
N59 0.044(3) 0.031(3) 0.025(2) 0.008(2) -0.002(2) 0.012(2)
N60 0.049(3) 0.025(3) 0.025(2) -0.0017(19) 0.000(2) 0.006(2)
N61 0.039(3) 0.024(3) 0.025(2) 0.0001(19) -0.005(2) -0.004(2)
N62 0.029(3) 0.025(2) 0.024(2) -0.0031(18) 0.0043(19) -0.0056(19)
N63 0.028(2) 0.039(3) 0.0106(19) 0.0005(18) 0.0025(17) -0.005(2)
N64 0.034(2) 0.027(2) 0.0081(18) 0.0010(16) -0.0023(17) -0.0041(19)
O1 0.036(2) 0.028(2) 0.034(2) -0.0067(17) 0.0013(17) 0.0016(18)
O2 0.051(3) 0.036(2) 0.024(2) -0.0047(18) 0.0050(17) -0.0034(19)
O3 0.041(2) 0.041(2) 0.025(2) -0.0120(18) 0.0058(17) -0.0060(19)
O4 0.036(2) 0.030(2) 0.0215(18) -0.0045(16) 0.0035(15) 0.0008(17)
O5 0.033(2) 0.029(2) 0.0249(19) -0.0042(16) -0.0025(16) 0.0037(17)
O6 0.051(3) 0.018(2) 0.035(2) -0.0092(17) -0.0030(18) 0.0046(18)
O7 0.027(2) 0.035(3) 0.039(2) -0.0083(18) -0.0083(17) 0.0039(17)
O8 0.034(2) 0.025(2) 0.029(2) -0.0025(16) 0.0104(16) 0.0028(17)
O9 0.032(2) 0.031(2) 0.0177(17) -0.0057(15) 0.0014(15) 0.0093(16)
O10 0.049(2) 0.027(2) 0.0280(19) -0.0059(17) 0.0090(18) 0.0032(19)
O11 0.033(2) 0.022(2) 0.0261(19) -0.0017(15) 0.0000(16) 0.0012(16)
O12 0.037(2) 0.023(2) 0.0286(19) -0.0059(16) 0.0009(16) -0.0041(17)
O13 0.036(2) 0.034(2) 0.0249(19) -0.0050(17) 0.0082(16) 0.0041(19)
O14 0.049(3) 0.042(3) 0.025(2) -0.0100(18) -0.0074(18) -0.001(2)
O15 0.030(2) 0.030(2) 0.034(2) -0.0053(18) -0.0039(16) -0.0092(17)
O16 0.036(2) 0.025(2) 0.031(2) -0.0026(17) 0.0046(16) 0.0014(17)
O17 0.035(2) 0.045(3) 0.063(3) -0.018(2) 0.011(2) -0.003(2)
O18 0.042(2) 0.040(3) 0.037(2) -0.0142(19) 0.0063(18) -0.010(2)
O19 0.056(3) 0.033(2) 0.033(2) -0.0165(19) 0.0034(19) 0.002(2)
O20 0.033(2) 0.043(3) 0.029(2) -0.0127(18) -0.0016(17) 0.0039(18)
O21 0.038(3) 0.091(4) 0.028(2) -0.022(2) 0.0010(18) 0.013(2)
O22 0.032(2) 0.049(3) 0.024(2) -0.0001(18) -0.0016(16) 0.0018(19)
O23 0.071(3) 0.042(3) 0.039(2) -0.008(2) -0.002(2) 0.011(2)
O24 0.047(3) 0.034(3) 0.050(3) -0.006(2) 0.005(2) 0.011(2)
O25 0.036(2) 0.039(2) 0.0188(19) -0.0109(16) -0.0033(16) -0.0044(18)
O26 0.032(2) 0.042(3) 0.037(2) -0.0095(19) -0.0028(18) 0.0062(19)
O27 0.053(3) 0.035(2) 0.025(2) -0.0091(17) 0.0087(18) -0.001(2)
O28 0.052(3) 0.036(2) 0.0230(19) -0.0030(17) -0.0058(18) 0.004(2)
O29 0.056(3) 0.023(2) 0.033(2) -0.0075(18) 0.0040(19) -0.0028(19)
O30 0.070(3) 0.028(3) 0.036(2) 0.0019(19) 0.003(2) 0.015(2)
O31 0.059(3) 0.039(3) 0.025(2) -0.0065(18) -0.0041(19) 0.006(2)
O32 0.031(2) 0.036(2) 0.0179(17) -0.0026(17) -0.0037(15) 0.0002(18)

loop_
_atom_type_symbol
_atom_type_description
_atom_type_scat_dispersion_real
_atom_type_scat_dispersion_imag
_atom_type_scat_source
C C 0.0033 0.0016 'International Tables Vol C Tables 4.2.6.8 and 6.1.1.4'
H H 0.0000 0.0000 'International Tables Vol C Tables 4.2.6.8 and 6.1.1.4'
N N 0.0061 0.0033 'International Tables Vol C Tables 4.2.6.8 and 6.1.1.4'
O O 0.0106 0.0060 'International Tables Vol C Tables 4.2.6.8 and 6.1.1.4'
Br Br -0.2901 2.4595 'International Tables Vol C Tables 4.2.6.8 and 6.1.1.4'

loop_
_geom_angle_atom_site_label_1
_geom_angle_atom_site_label_2
_geom_angle_atom_site_label_3
_geom_angle
_geom_angle_site_symmetry_1
_geom_angle_site_symmetry_3
_geom_angle_publ_flag
C98 C97 C110 114.4(4) . . ?
C98 C97 C112 113.3(5) . . ?
C110 C97 C112 107.3(5) . . ?
C98 C97 C104 106.1(5) . . ?
C110 C97 C104 110.9(4) . . ?
C112 C97 C104 104.3(4) . . ?
N65 C98 C97 113.8(5) . . ?
N65 C99 C100 120.7(6) . . ?
C101 C100 C99 118.0(6) . . ?
C102 C101 C100 121.6(6) . . ?
C101 C102 C103 119.3(7) . . ?
N65 C103 C102 119.1(6) . . ?
N66 C104 C97 115.7(4) . . ?
N66 C105 C106 120.6(5) . . ?
C107 C106 C105 118.8(6) . . ?
C106 C107 C108 120.6(6) . . ?
C107 C108 C109 119.2(6) . . ?
N66 C109 C108 120.3(6) . . ?
O33 C110 C97 110.2(4) . . ?
O33 C111 O34 108.2(4) . . ?
O33 C111 C114 106.7(5) . . ?
O34 C111 C114 106.1(5) . . ?
O33 C111 C113 111.7(5) . . ?
O34 C111 C113 112.9(5) . . ?
C114 C111 C113 110.9(5) . . ?
O34 C112 C97 112.9(4) . . ?
C116 C115 C130 112.1(6) . . ?
C116 C115 C128 104.8(5) . . ?
C130 C115 C128 106.8(5) . . ?
C116 C115 C122 109.2(5) . . ?
C130 C115 C122 111.7(5) . . ?
C128 C115 C122 112.0(6) . . ?
C115 C116 N68 116.8(5) . . ?
N68 C117 C118 121.5(6) . . ?
C117 C118 C119 119.0(7) . . ?
C120 C119 C118 119.7(7) . . ?
C119 C120 C121 120.4(7) . . ?
C120 C121 N68 119.8(6) . . ?
N67 C122 C115 115.8(5) . . ?
N67 C123 C124 120.0(6) . . ?
C125 C124 C123 118.3(7) . . ?
C124 C125 C126 121.4(7) . . ?
C125 C126 C127 118.3(7) . . ?
N67 C127 C126 118.8(7) . . ?
O35 C128 C115 111.0(6) . . ?
O35 C129 O36 108.4(5) . . ?
O35 C129 C132 113.5(7) . . ?
O36 C129 C132 112.6(7) . . ?
O35 C129 C131 106.3(6) . . ?
O36 C129 C131 105.7(6) . . ?
C132 C129 C131 110.0(6) . . ?
O36 C130 C115 113.0(6) . . ?
C99 N65 C103 121.1(5) . . ?
C99 N65 C98 120.5(5) . . ?
C103 N65 C98 118.4(5) . . ?
C109 N66 C105 120.4(5) . . ?
C109 N66 C104 119.8(5) . . ?
C105 N66 C104 119.8(5) . . ?
C123 N67 C127 123.0(6) . . ?
C123 N67 C122 118.3(6) . . ?
C127 N67 C122 118.8(6) . . ?
C117 N68 C121 119.3(5) . . ?
C117 N68 C116 120.1(5) . . ?
C121 N68 C116 120.5(6) . . ?
C111 O33 C110 114.9(4) . . ?
C112 O34 C111 113.1(4) . . ?
C128 O35 C129 114.9(6) . . ?
C130 O36 C129 112.7(5) . . ?
O1 C1 N2 127.0(5) . . ?
O1 C1 N1 126.8(5) . . ?
N2 C1 N1 106.3(4) . . ?
N1 C2 N3 116.0(4) . . ?
N1 C2 C3 102.5(4) . . ?
N3 C2 C3 103.5(4) . . ?
N2 C3 N4 114.7(4) . . ?
N2 C3 C2 105.2(4) . . ?
N4 C3 C2 103.4(4) . . ?
O9 C4 N3 125.4(5) . . ?
O9 C4 N4 125.0(4) . . ?
N3 C4 N4 109.6(4) . . ?
N2 C5 N5 113.2(4) . . ?
N4 C6 N7 112.2(5) . . ?
O2 C7 N5 126.2(5) . . ?
O2 C7 N6 125.6(5) . . ?
N5 C7 N6 108.2(5) . . ?
N7 C8 N5 114.0(4) . . ?
N7 C8 C9 104.3(4) . . ?
N5 C8 C9 102.5(4) . . ?
N8 C9 N6 114.8(4) . . ?
N8 C9 C8 103.7(4) . . ?
N6 C9 C8 103.1(4) . . ?
O10 C10 N8 125.6(5) . . ?
O10 C10 N7 125.5(5) . . ?
N8 C10 N7 108.9(5) . . ?
N6 C11 N9 112.5(4) . . ?
N11 C12 N8 114.1(4) . . ?
O3 C13 N10 126.7(5) . . ?
O3 C13 N9 126.4(5) . . ?
N10 C13 N9 106.9(4) . . ?
N9 C14 N11 113.4(4) . . ?
N9 C14 C15 102.9(4) . . ?
N11 C14 C15 102.5(4) . . ?
N12 C15 N10 114.2(4) . . ?
N12 C15 C14 102.6(4) . . ?
N10 C15 C14 102.5(4) . . ?
O11 C16 N12 126.7(5) . . ?
O11 C16 N11 125.7(5) . . ?
N12 C16 N11 107.6(5) . . ?
N13 C17 N10 112.9(4) . . ?
N12 C18 N15 114.3(4) . . ?
O4 C19 N14 126.2(5) . . ?
O4 C19 N13 126.4(5) . . ?
N14 C19 N13 107.4(4) . . ?
N13 C20 N15 114.7(4) . . ?
N13 C20 C21 103.5(4) . . ?
N15 C20 C21 101.6(4) . . ?
N14 C21 N16 114.9(4) . . ?
N14 C21 C20 101.9(4) . . ?
N16 C21 C20 103.3(4) . . ?
O12 C22 N15 126.4(5) . . ?
O12 C22 N16 124.8(5) . . ?
N15 C22 N16 108.7(4) . . ?
N14 C23 N17 111.7(4) . . ?
N19 C24 N16 113.9(4) . . ?
O5 C25 N17 127.4(5) . . ?
O5 C25 N18 125.4(5) . . ?
N17 C25 N18 107.1(4) . . ?
N17 C26 N19 114.5(4) . . ?
N17 C26 C27 104.9(4) . . ?
N19 C26 C27 101.1(4) . . ?
N20 C27 N18 114.9(4) . . ?
N20 C27 C26 104.5(4) . . ?
N18 C27 C26 101.3(4) . . ?
O13 C28 N20 127.3(5) . . ?
O13 C28 N19 123.9(5) . . ?
N20 C28 N19 108.8(4) . . ?
N18 C29 N21 112.6(4) . . ?
N23 C30 N20 114.4(4) . . ?
O6 C31 N21 126.8(5) . . ?
O6 C31 N22 125.0(5) . . ?
N21 C31 N22 108.0(5) . . ?
N21 C32 N23 113.6(4) . . ?
N21 C32 C33 103.6(4) . . ?
N23 C32 C33 103.3(4) . . ?
N22 C33 N24 111.5(4) . . ?
N22 C33 C32 103.9(4) . . ?
N24 C33 C32 104.9(4) . . ?
O14 C34 N23 127.9(5) . . ?
O14 C34 N24 123.8(5) . . ?
N23 C34 N24 107.9(4) . . ?
N25 C35 N22 113.6(5) . . ?
N27 C36 N24 113.9(4) . . ?
O7 C37 N26 127.1(5) . . ?
O7 C37 N25 126.7(6) . . ?
N26 C37 N25 106.2(5) . . ?
N25 C38 N27 114.7(4) . . ?
N25 C38 C39 102.5(4) . . ?
N27 C38 C39 102.5(4) . . ?
N26 C39 N28 115.3(4) . . ?
N26 C39 C38 103.6(4) . . ?
N28 C39 C38 103.7(4) . . ?
O15 C40 N27 124.5(5) . . ?
O15 C40 N28 126.2(5) . . ?
N27 C40 N28 109.3(5) . . ?
N26 C41 N29 114.3(4) . . ?
N28 C42 N31 113.6(5) . . ?
O8 C43 N29 128.0(5) . . ?
O8 C43 N30 125.6(5) . . ?
N29 C43 N30 106.4(5) . . ?
N29 C44 N31 114.3(4) . . ?
N29 C44 C45 104.7(5) . . ?
N31 C44 C45 103.1(4) . . ?
N30 C45 N32 114.4(4) . . ?
N30 C45 C44 103.7(5) . . ?
N32 C45 C44 104.6(4) . . ?
O16 C46 N31 128.0(5) . . ?
O16 C46 N32 123.8(5) . . ?
N31 C46 N32 108.1(4) . . ?
N30 C47 N1 113.0(4) . . ?
N32 C48 N3 115.1(4) . . ?
O17 C49 N34 128.7(6) . . ?
O17 C49 N33 125.4(5) . . ?
N34 C49 N33 105.9(5) . . ?
N35 C50 N33 115.7(4) . . ?
N35 C50 C51 103.7(4) . . ?
N33 C50 C51 102.9(5) . . ?
N34 C51 N36 115.5(4) . . ?
N34 C51 C50 103.6(5) . . ?
N36 C51 C50 103.0(4) . . ?
O25 C52 N35 127.0(5) . . ?
O25 C52 N36 125.3(5) . . ?
N35 C52 N36 107.6(5) . . ?
N37 C53 N34 113.3(4) . . ?
N36 C54 N39 113.6(5) . . ?
O18 C55 N37 125.9(5) . . ?
O18 C55 N38 125.1(6) . . ?
N37 C55 N38 109.0(5) . . ?
N39 C56 N37 115.0(5) . . ?
N39 C56 C57 104.9(4) . . ?
N37 C56 C57 103.5(5) . . ?
N40 C57 N38 113.9(4) . . ?
N40 C57 C56 103.9(4) . . ?
N38 C57 C56 105.7(5) . . ?
O26 C58 N39 125.7(5) . . ?
O26 C58 N40 124.7(5) . . ?
N39 C58 N40 109.6(5) . . ?
N38 C59 N41 112.5(4) . . ?
N40 C60 N43 114.5(5) . . ?
O19 C61 N42 125.5(5) . . ?
O19 C61 N41 125.5(5) . . ?
N42 C61 N41 109.0(4) . . ?
N43 C62 N41 115.0(4) . . ?
N43 C62 C63 104.7(4) . . ?
N41 C62 C63 104.0(5) . . ?
N42 C63 N44 114.0(5) . . ?
N42 C63 C62 104.9(4) . . ?
N44 C63 C62 103.2(4) . . ?
O27 C64 N43 125.7(6) . . ?
O27 C64 N44 126.3(5) . . ?
N43 C64 N44 107.9(5) . . ?
N45 C65 N42 115.1(5) . . ?
N47 C66 N44 116.5(5) . . ?
O20 C67 N45 125.4(5) . . ?
O20 C67 N46 123.7(5) . . ?
N45 C67 N46 110.9(4) . . ?
N45 C68 N47 113.8(4) . . ?
N45 C68 C69 103.1(4) . . ?
N47 C68 C69 103.5(4) . . ?
N48 C69 N46 113.8(4) . . ?
N48 C69 C68 103.5(4) . . ?
N46 C69 C68 102.6(4) . . ?
O28 C70 N48 126.0(5) . . ?
O28 C70 N47 125.9(5) . . ?
N48 C70 N47 108.0(4) . . ?
N49 C71 N46 113.3(5) . . ?
N51 C72 N48 115.2(4) . . ?
O21 C73 N50 125.8(5) . . ?
O21 C73 N49 125.4(5) . . ?
N50 C73 N49 108.8(4) . . ?
N49 C74 N51 115.3(4) . . ?
N49 C74 C75 103.9(4) . . ?
N51 C74 C75 103.5(4) . . ?
N50 C75 N52 114.5(4) . . ?
N50 C75 C74 102.3(4) . . ?
N52 C75 C74 102.7(4) . . ?
O29 C76 N51 127.0(6) . . ?
O29 C76 N52 123.6(5) . . ?
N51 C76 N52 109.0(5) . . ?
N50 C77 N53 113.1(5) . . ?
N52 C78 N55 112.5(4) . . ?
O22 C79 N53 125.4(5) . . ?
O22 C79 N54 124.8(5) . . ?
N53 C79 N54 109.8(5) . . ?
N55 C80 N53 114.7(4) . . ?
N55 C80 C81 102.9(4) . . ?
N53 C80 C81 102.4(4) . . ?
N56 C81 N54 113.6(4) . . ?
N56 C81 C80 104.8(5) . . ?
N54 C81 C80 103.2(4) . . ?
O30 C82 N55 129.3(6) . . ?
O30 C82 N56 124.1(5) . . ?
N55 C82 N56 106.6(5) . . ?
N57 C83 N54 111.2(5) . . ?
N56 C84 N59 113.9(4) . . ?
O23 C85 N57 126.5(6) . . ?
O23 C85 N58 126.4(6) . . ?
N57 C85 N58 107.0(5) . . ?
N57 C86 N59 114.2(5) . . ?
N57 C86 C87 103.6(4) . . ?
N59 C86 C87 102.0(5) . . ?
N58 C87 N60 114.2(4) . . ?
N58 C87 C86 103.2(5) . . ?
N60 C87 C86 104.6(4) . . ?
O31 C88 N59 128.0(5) . . ?
O31 C88 N60 123.9(5) . . ?
N59 C88 N60 108.0(5) . . ?
N58 C89 N61 112.4(4) . . ?
N60 C90 N63 115.2(4) . . ?
O24 C91 N62 126.9(5) . . ?
O24 C91 N61 125.9(6) . . ?
N62 C91 N61 107.0(5) . . ?
N61 C92 N63 112.7(4) . . ?
N61 C92 C93 104.0(4) . . ?
N63 C92 C93 101.9(4) . . ?
N62 C93 N64 113.2(4) . . ?
N62 C93 C92 103.8(4) . . ?
N64 C93 C92 105.1(4) . . ?
O32 C94 N63 125.7(5) . . ?
O32 C94 N64 125.9(5) . . ?
N63 C94 N64 108.5(4) . . ?
N33 C95 N62 111.3(4) . . ?
N35 C96 N64 114.7(4) . . ?
C1 N1 C2 113.9(4) . . ?
C1 N1 C47 123.7(5) . . ?
C2 N1 C47 122.1(5) . . ?
C1 N2 C5 120.0(4) . . ?
C1 N2 C3 112.0(4) . . ?
C5 N2 C3 126.1(4) . . ?
C4 N3 C48 122.1(4) . . ?
C4 N3 C2 112.2(4) . . ?
C48 N3 C2 123.2(4) . . ?
C4 N4 C6 123.0(4) . . ?
C4 N4 C3 110.6(4) . . ?
C6 N4 C3 123.7(4) . . ?
C7 N5 C8 113.4(4) . . ?
C7 N5 C5 122.8(4) . . ?
C8 N5 C5 122.0(4) . . ?
C7 N6 C11 122.1(5) . . ?
C7 N6 C9 112.1(4) . . ?
C11 N6 C9 120.2(4) . . ?
C10 N7 C8 110.0(4) . . ?
C10 N7 C6 120.3(5) . . ?
C8 N7 C6 121.2(4) . . ?
C10 N8 C9 111.9(4) . . ?
C10 N8 C12 120.5(4) . . ?
C9 N8 C12 118.9(5) . . ?
C13 N9 C14 113.6(4) . . ?
C13 N9 C11 120.9(4) . . ?
C14 N9 C11 121.3(4) . . ?
C13 N10 C15 113.0(4) . . ?
C13 N10 C17 120.8(4) . . ?
C15 N10 C17 121.3(4) . . ?
C16 N11 C14 112.5(4) . . ?
C16 N11 C12 120.5(5) . . ?
C14 N11 C12 123.3(4) . . ?
C16 N12 C15 113.8(4) . . ?
C16 N12 C18 122.5(4) . . ?
C15 N12 C18 123.4(4) . . ?
C19 N13 C17 121.5(4) . . ?
C19 N13 C20 112.2(4) . . ?
C17 N13 C20 121.9(4) . . ?
C19 N14 C21 114.1(4) . . ?
C19 N14 C23 123.1(4) . . ?
C21 N14 C23 122.9(4) . . ?
C22 N15 C18 123.3(4) . . ?
C22 N15 C20 114.1(4) . . ?
C18 N15 C20 121.6(4) . . ?
C22 N16 C24 121.3(4) . . ?
C22 N16 C21 111.2(4) . . ?
C24 N16 C21 121.2(4) . . ?
C25 N17 C26 111.2(4) . . ?
C25 N17 C23 118.2(4) . . ?
C26 N17 C23 121.9(4) . . ?
C25 N18 C29 123.0(4) . . ?
C25 N18 C27 113.5(4) . . ?
C29 N18 C27 122.0(4) . . ?
C28 N19 C24 125.3(5) . . ?
C28 N19 C26 112.1(4) . . ?
C24 N19 C26 122.4(5) . . ?
C28 N20 C27 112.3(4) . . ?
C28 N20 C30 122.4(4) . . ?
C27 N20 C30 121.9(4) . . ?
C31 N21 C32 112.7(4) . . ?
C31 N21 C29 121.9(5) . . ?
C32 N21 C29 122.8(4) . . ?
C31 N22 C35 120.4(4) . . ?
C31 N22 C33 110.0(4) . . ?
C35 N22 C33 120.6(5) . . ?
C34 N23 C30 120.5(4) . . ?
C34 N23 C32 112.8(4) . . ?
C30 N23 C32 120.8(5) . . ?
C34 N24 C36 123.0(4) . . ?
C34 N24 C33 110.2(4) . . ?
C36 N24 C33 121.3(4) . . ?
C37 N25 C38 114.0(5) . . ?
C37 N25 C35 121.4(5) . . ?
C38 N25 C35 122.4(5) . . ?
C37 N26 C41 122.3(5) . . ?
C37 N26 C39 113.5(4) . . ?
C41 N26 C39 123.2(5) . . ?
C40 N27 C36 121.2(4) . . ?
C40 N27 C38 112.7(4) . . ?
C36 N27 C38 119.9(4) . . ?
C40 N28 C42 122.7(5) . . ?
C40 N28 C39 111.1(4) . . ?
C42 N28 C39 123.9(4) . . ?
C43 N29 C44 112.8(5) . . ?
C43 N29 C41 120.4(5) . . ?
C44 N29 C41 122.5(5) . . ?
C43 N30 C45 112.3(4) . . ?
C43 N30 C47 120.9(5) . . ?
C45 N30 C47 122.7(5) . . ?
C46 N31 C44 113.3(4) . . ?
C46 N31 C42 122.6(5) . . ?
C44 N31 C42 123.2(5) . . ?
C46 N32 C48 125.6(4) . . ?
C46 N32 C45 110.9(4) . . ?
C48 N32 C45 123.5(4) . . ?
C49 N33 C50 112.4(5) . . ?
C49 N33 C95 118.0(5) . . ?
C50 N33 C95 123.8(5) . . ?
C49 N34 C51 114.4(5) . . ?
C49 N34 C53 121.0(5) . . ?
C51 N34 C53 124.1(5) . . ?
C52 N35 C50 113.4(4) . . ?
C52 N35 C96 122.2(4) . . ?
C50 N35 C96 124.4(4) . . ?
C52 N36 C54 122.0(4) . . ?
C52 N36 C51 111.5(4) . . ?
C54 N36 C51 123.6(4) . . ?
C55 N37 C53 123.4(5) . . ?
C55 N37 C56 111.2(4) . . ?
C53 N37 C56 123.2(5) . . ?
C55 N38 C59 121.3(5) . . ?
C55 N38 C57 109.8(5) . . ?
C59 N38 C57 122.8(5) . . ?
C58 N39 C54 122.3(4) . . ?
C58 N39 C56 111.4(4) . . ?
C54 N39 C56 123.9(4) . . ?
C58 N40 C60 120.5(4) . . ?
C58 N40 C57 110.1(4) . . ?
C60 N40 C57 125.2(4) . . ?
C61 N41 C62 110.6(5) . . ?
C61 N41 C59 121.0(4) . . ?
C62 N41 C59 121.6(5) . . ?
C61 N42 C65 122.7(4) . . ?
C61 N42 C63 110.9(4) . . ?
C65 N42 C63 122.0(4) . . ?
C64 N43 C62 111.9(5) . . ?
C64 N43 C60 120.6(4) . . ?
C62 N43 C60 121.7(4) . . ?
C64 N44 C66 122.3(5) . . ?
C64 N44 C63 111.4(4) . . ?
C66 N44 C63 122.1(5) . . ?
C67 N45 C65 124.5(5) . . ?
C67 N45 C68 112.4(5) . . ?
C65 N45 C68 122.7(5) . . ?
C67 N46 C71 123.8(4) . . ?
C67 N46 C69 109.9(4) . . ?
C71 N46 C69 121.1(4) . . ?
C70 N47 C66 121.1(5) . . ?
C70 N47 C68 111.4(4) . . ?
C66 N47 C68 124.6(5) . . ?
C70 N48 C72 123.6(5) . . ?
C70 N48 C69 112.8(4) . . ?
C72 N48 C69 123.4(5) . . ?
C73 N49 C71 124.1(4) . . ?
C73 N49 C74 112.1(4) . . ?
C71 N49 C74 123.4(4) . . ?
C73 N50 C75 112.8(4) . . ?
C73 N50 C77 122.2(4) . . ?
C75 N50 C77 121.8(4) . . ?
C76 N51 C72 121.7(5) . . ?
C76 N51 C74 112.9(5) . . ?
C72 N51 C74 122.6(5) . . ?
C76 N52 C78 122.1(5) . . ?
C76 N52 C75 111.3(4) . . ?
C78 N52 C75 124.7(5) . . ?
C79 N53 C77 123.3(4) . . ?
C79 N53 C80 112.2(4) . . ?
C77 N53 C80 122.3(4) . . ?
C79 N54 C83 122.1(5) . . ?
C79 N54 C81 111.8(4) . . ?
C83 N54 C81 121.3(5) . . ?
C82 N55 C80 114.1(5) . . ?
C82 N55 C78 119.8(5) . . ?
C80 N55 C78 123.2(5) . . ?
C82 N56 C81 111.1(5) . . ?
C82 N56 C84 119.4(5) . . ?
C81 N56 C84 123.4(5) . . ?
C85 N57 C86 112.5(5) . . ?
C85 N57 C83 121.3(5) . . ?
C86 N57 C83 121.5(5) . . ?
C85 N58 C89 120.7(5) . . ?
C85 N58 C87 112.6(5) . . ?
C89 N58 C87 124.3(5) . . ?
C88 N59 C86 113.0(4) . . ?
C88 N59 C84 118.7(5) . . ?
C86 N59 C84 119.3(5) . . ?
C88 N60 C90 122.3(5) . . ?
C88 N60 C87 110.9(5) . . ?
C90 N60 C87 121.5(5) . . ?
C91 N61 C92 110.9(5) . . ?
C91 N61 C89 117.3(5) . . ?
C92 N61 C89 124.4(5) . . ?
C91 N62 C93 113.5(4) . . ?
C91 N62 C95 121.4(5) . . ?
C93 N62 C95 124.9(5) . . ?
C94 N63 C90 123.1(4) . . ?
C94 N63 C92 113.0(4) . . ?
C90 N63 C92 123.8(5) . . ?
C94 N64 C93 111.0(4) . . ?
C94 N64 C96 121.1(4) . . ?
C93 N64 C96 123.9(4) . . ?

loop_
_geom_bond_atom_site_label_1
_geom_bond_atom_site_label_2
_geom_bond_distance
_geom_bond_site_symmetry_2
_geom_bond_publ_flag
C97 C98 1.520(8) . ?
C97 C110 1.522(8) . ?
C97 C112 1.530(8) . ?
C97 C104 1.539(7) . ?
C98 N65 1.481(7) . ?
C99 N65 1.357(8) . ?
C99 C100 1.385(9) . ?
C100 C101 1.375(10) . ?
C101 C102 1.363(10) . ?
C102 C103 1.395(9) . ?
C103 N65 1.360(8) . ?
C104 N66 1.494(7) . ?
C105 N66 1.350(7) . ?
C105 C106 1.402(9) . ?
C106 C107 1.348(9) . ?
C107 C108 1.382(9) . ?
C108 C109 1.383(8) . ?
C109 N66 1.347(7) . ?
C110 O33 1.442(6) . ?
C111 O33 1.413(7) . ?
C111 O34 1.452(7) . ?
C111 C114 1.514(8) . ?
C111 C113 1.516(8) . ?
C112 O34 1.422(7) . ?
C115 C116 1.474(10) . ?
C115 C130 1.558(10) . ?
C115 C128 1.561(8) . ?
C115 C122 1.579(9) . ?
C116 N68 1.539(8) . ?
C117 N68 1.329(8) . ?
C117 C118 1.349(10) . ?
C118 C119 1.371(11) . ?
C119 C120 1.343(11) . ?
C120 C121 1.349(10) . ?
C121 N68 1.370(9) . ?
C122 N67 1.480(9) . ?
C123 N67 1.306(9) . ?
C123 C124 1.424(10) . ?
C124 C125 1.349(10) . ?
C125 C126 1.368(10) . ?
C126 C127 1.428(12) . ?
C127 N67 1.338(10) . ?
C128 O35 1.394(9) . ?
C129 O35 1.430(9) . ?
C129 O36 1.447(8) . ?
C129 C132 1.456(11) . ?
C129 C131 1.526(10) . ?
C130 O36 1.396(9) . ?
C1 O1 1.202(6) . ?
C1 N2 1.383(7) . ?
C1 N1 1.389(7) . ?
C2 N1 1.431(7) . ?
C2 N3 1.463(6) . ?
C2 C3 1.530(7) . ?
C3 N2 1.439(7) . ?
C3 N4 1.476(6) . ?
C4 O9 1.221(6) . ?
C4 N3 1.342(6) . ?
C4 N4 1.370(7) . ?
C5 N2 1.433(7) . ?
C5 N5 1.475(6) . ?
C6 N4 1.428(7) . ?
C6 N7 1.461(7) . ?
C7 O2 1.254(7) . ?
C7 N5 1.350(7) . ?
C7 N6 1.350(7) . ?
C8 N7 1.441(7) . ?
C8 N5 1.446(7) . ?
C8 C9 1.542(7) . ?
C9 N8 1.435(7) . ?
C9 N6 1.459(7) . ?
C10 O10 1.220(7) . ?
C10 N8 1.359(8) . ?
C10 N7 1.391(7) . ?
C11 N6 1.448(7) . ?
C11 N9 1.461(7) . ?
C12 N11 1.451(7) . ?
C12 N8 1.455(7) . ?
C13 O3 1.206(6) . ?
C13 N10 1.367(7) . ?
C13 N9 1.385(7) . ?
C14 N9 1.442(7) . ?
C14 N11 1.445(7) . ?
C14 C15 1.564(7) . ?
C15 N12 1.438(7) . ?
C15 N10 1.464(7) . ?
C16 O11 1.221(6) . ?
C16 N12 1.352(7) . ?
C16 N11 1.376(7) . ?
C17 N13 1.423(7) . ?
C17 N10 1.477(7) . ?
C18 N12 1.443(7) . ?
C18 N15 1.449(7) . ?
C19 O4 1.216(6) . ?
C19 N14 1.349(7) . ?
C19 N13 1.386(7) . ?
C20 N13 1.434(6) . ?
C20 N15 1.477(7) . ?
C20 C21 1.563(7) . ?
C21 N14 1.446(6) . ?
C21 N16 1.476(6) . ?
C22 O12 1.237(6) . ?
C22 N15 1.336(7) . ?
C22 N16 1.380(7) . ?
C23 N14 1.448(7) . ?
C23 N17 1.469(7) . ?
C24 N19 1.438(6) . ?
C24 N16 1.465(6) . ?
C25 O5 1.208(6) . ?
C25 N17 1.368(7) . ?
C25 N18 1.383(7) . ?
C26 N17 1.450(7) . ?
C26 N19 1.477(7) . ?
C26 C27 1.539(8) . ?
C27 N20 1.435(7) . ?
C27 N18 1.459(7) . ?
C28 O13 1.239(6) . ?
C28 N20 1.343(7) . ?
C28 N19 1.361(7) . ?
C29 N18 1.457(7) . ?
C29 N21 1.460(7) . ?
C30 N23 1.446(7) . ?
C30 N20 1.465(7) . ?
C31 O6 1.203(7) . ?
C31 N21 1.365(7) . ?
C31 N22 1.385(8) . ?
C32 N21 1.437(7) . ?
C32 N23 1.450(7) . ?
C32 C33 1.530(7) . ?
C33 N22 1.466(7) . ?
C33 N24 1.485(7) . ?
C34 O14 1.215(7) . ?
C34 N23 1.387(8) . ?
C34 N24 1.390(6) . ?
C35 N25 1.438(7) . ?
C35 N22 1.441(7) . ?
C36 N27 1.422(7) . ?
C36 N24 1.435(7) . ?
C37 O7 1.210(7) . ?
C37 N26 1.379(8) . ?
C37 N25 1.390(7) . ?
C38 N25 1.437(7) . ?
C38 N27 1.450(7) . ?
C38 C39 1.561(8) . ?
C39 N26 1.437(7) . ?
C39 N28 1.463(7) . ?
C40 O15 1.218(6) . ?
C40 N27 1.361(7) . ?
C40 N28 1.370(7) . ?
C41 N26 1.436(7) . ?
C41 N29 1.449(7) . ?
C42 N28 1.439(7) . ?
C42 N31 1.463(7) . ?
C43 O8 1.217(7) . ?
C43 N29 1.362(7) . ?
C43 N30 1.393(7) . ?
C44 N29 1.432(8) . ?
C44 N31 1.456(7) . ?
C44 C45 1.504(8) . ?
C45 N30 1.436(8) . ?
C45 N32 1.473(7) . ?
C46 O16 1.227(6) . ?
C46 N31 1.351(7) . ?
C46 N32 1.371(7) . ?
C47 N30 1.448(7) . ?
C47 N1 1.450(7) . ?
C48 N32 1.438(7) . ?
C48 N3 1.455(7) . ?
C49 O17 1.187(7) . ?
C49 N34 1.356(8) . ?
C49 N33 1.412(8) . ?
C50 N35 1.420(7) . ?
C50 N33 1.432(8) . ?
C50 C51 1.547(8) . ?
C51 N34 1.424(8) . ?
C51 N36 1.457(6) . ?
C52 O25 1.211(6) . ?
C52 N35 1.369(7) . ?
C52 N36 1.379(7) . ?
C53 N37 1.417(7) . ?
C53 N34 1.486(7) . ?
C54 N36 1.432(7) . ?
C54 N39 1.443(7) . ?
C55 O18 1.216(7) . ?
C55 N37 1.382(8) . ?
C55 N38 1.384(7) . ?
C56 N39 1.444(7) . ?
C56 N37 1.458(8) . ?
C56 C57 1.518(8) . ?
C57 N40 1.447(7) . ?
C57 N38 1.452(8) . ?
C58 O26 1.236(7) . ?
C58 N39 1.335(7) . ?
C58 N40 1.401(7) . ?
C59 N38 1.418(8) . ?
C59 N41 1.460(7) . ?
C60 N40 1.419(7) . ?
C60 N43 1.448(7) . ?
C61 O19 1.231(7) . ?
C61 N42 1.353(7) . ?
C61 N41 1.396(8) . ?
C62 N43 1.434(7) . ?
C62 N41 1.439(7) . ?
C62 C63 1.520(8) . ?
C63 N42 1.444(8) . ?
C63 N44 1.461(7) . ?
C64 O27 1.232(7) . ?
C64 N43 1.371(7) . ?
C64 N44 1.374(8) . ?
C65 N45 1.429(7) . ?
C65 N42 1.439(8) . ?
C66 N47 1.420(7) . ?
C66 N44 1.443(7) . ?
C67 O20 1.259(6) . ?
C67 N45 1.333(7) . ?
C67 N46 1.344(7) . ?
C68 N45 1.466(7) . ?
C68 N47 1.467(7) . ?
C68 C69 1.530(8) . ?
C69 N48 1.448(7) . ?
C69 N46 1.511(6) . ?
C70 O28 1.211(7) . ?
C70 N48 1.363(7) . ?
C70 N47 1.380(7) . ?
C71 N49 1.425(7) . ?
C71 N46 1.439(7) . ?
C72 N51 1.433(7) . ?
C72 N48 1.441(7) . ?
C73 O21 1.208(6) . ?
C73 N50 1.357(7) . ?
C73 N49 1.360(7) . ?
C74 N49 1.442(7) . ?
C74 N51 1.454(7) . ?
C74 C75 1.555(8) . ?
C75 N50 1.451(7) . ?
C75 N52 1.459(7) . ?
C76 O29 1.233(7) . ?
C76 N51 1.330(7) . ?
C76 N52 1.392(8) . ?
C77 N50 1.459(7) . ?
C77 N53 1.468(7) . ?
C78 N52 1.420(7) . ?
C78 N55 1.471(7) . ?
C79 O22 1.248(7) . ?
C79 N53 1.341(7) . ?
C79 N54 1.351(7) . ?
C80 N55 1.421(7) . ?
C80 N53 1.472(7) . ?
C80 C81 1.550(7) . ?
C81 N56 1.427(8) . ?
C81 N54 1.465(7) . ?
C82 O30 1.196(7) . ?
C82 N55 1.373(8) . ?
C82 N56 1.415(8) . ?
C83 N57 1.454(8) . ?
C83 N54 1.465(7) . ?
C84 N56 1.452(8) . ?
C84 N59 1.463(7) . ?
C85 O23 1.207(7) . ?
C85 N57 1.366(8) . ?
C85 N58 1.390(8) . ?
C86 N57 1.451(7) . ?
C86 N59 1.458(8) . ?
C86 C87 1.542(8) . ?
C87 N58 1.434(7) . ?
C87 N60 1.462(8) . ?
C88 O31 1.204(7) . ?
C88 N59 1.361(8) . ?
C88 N60 1.382(7) . ?
C89 N58 1.430(7) . ?
C89 N61 1.461(7) . ?
C90 N60 1.438(7) . ?
C90 N63 1.451(6) . ?
C91 O24 1.229(7) . ?
C91 N62 1.360(8) . ?
C91 N61 1.397(7) . ?
C92 N61 1.444(7) . ?
C92 N63 1.480(6) . ?
C92 C93 1.519(8) . ?
C93 N62 1.420(7) . ?
C93 N64 1.465(7) . ?
C94 O32 1.227(6) . ?
C94 N63 1.356(7) . ?
C94 N64 1.373(6) . ?
C95 N33 1.453(7) . ?
C95 N62 1.474(7) . ?
C96 N35 1.447(7) . ?
C96 N64 1.472(7) . ?
